data_1562727
loop_
_publ_author_name
'Zhang, Dongdi'
'Wang, Chunzhang'
'Li, Suzhi'
'Liu, Jiangping'
'Ma, Pengtao'
'Wang, Jingping'
'Niu, Jingyang'

_publ_section_title
;
 Syntheses, characterization and magnetic properties of two novel
 inorganic--organic tungstoferrites,
 [FeIII4(H2O)2(B-\a-FeIIIW9O34)2]10&#x2212;
;
_journal_name_full 'Journal of Solid State Chemistry'
_journal_page_first 18
_journal_page_last 23
_journal_paper_doi 10.1016/j.jssc.2012.09.013
_journal_volume 198
_journal_year 2013
_chemical_formula_sum 'C13 H53 Fe6 N10 Na0.5 O77 W18'
_chemical_formula_weight 5237.55
_space_group_IT_number 2
_space_group_name_Hall '-P 1'
_space_group_name_H-M_alt 'P -1'
_symmetry_cell_setting triclinic
_symmetry_space_group_name_H-M 'P -1'
_atom_sites_solution_hydrogens geom
_atom_sites_solution_primary direct
_atom_sites_solution_secondary difmap
_audit_creation_method SHELXL-97
_cell_angle_alpha 103.481(2)
_cell_angle_beta 105.138(2)
_cell_angle_gamma 103.763(2)
_cell_formula_units_Z 2
_cell_length_a 14.3616(14)
_cell_length_b 16.6550(17)
_cell_length_c 17.7990(18)
_cell_measurement_reflns_used 3033
_cell_measurement_temperature 296(2)
_cell_measurement_theta_max 28.12
_cell_measurement_theta_min 2.43
_cell_volume 3788.6(7)
_computing_cell_refinement 'Bruker SMART'
_computing_data_collection 'Bruker SMART'
_computing_data_reduction 'Bruker SAINT'
_computing_molecular_graphics 'Bruker SHELXTL'
_computing_publication_material 'Bruker SHELXTL'
_computing_structure_refinement 'SHELXL-97 (Sheldrick, 1997)'
_computing_structure_solution 'SHELXS-97 (Sheldrick, 1990)'
_diffrn_ambient_temperature 296(2)
_diffrn_measured_fraction_theta_full 0.991
_diffrn_measured_fraction_theta_max 0.991
_diffrn_measurement_device_type 'CCD area detector'
_diffrn_measurement_method 'phi and omega scans'
_diffrn_radiation_monochromator graphite
_diffrn_radiation_source 'fine-focus sealed tube'
_diffrn_radiation_type MoK\a
_diffrn_radiation_wavelength 0.71073
_diffrn_reflns_av_R_equivalents 0.0508
_diffrn_reflns_av_sigmaI/netI 0.1150
_diffrn_reflns_limit_h_max 14
_diffrn_reflns_limit_h_min -17
_diffrn_reflns_limit_k_max 19
_diffrn_reflns_limit_k_min -17
_diffrn_reflns_limit_l_max 21
_diffrn_reflns_limit_l_min -21
_diffrn_reflns_number 19326
_diffrn_reflns_theta_full 25.00
_diffrn_reflns_theta_max 25.00
_diffrn_reflns_theta_min 2.04
_exptl_absorpt_coefficient_mu 28.437
_exptl_absorpt_correction_T_max 0.2094
_exptl_absorpt_correction_T_min 0.1632
_exptl_absorpt_correction_type multi-scan
_exptl_absorpt_process_details SADABS
_exptl_crystal_colour brown
_exptl_crystal_density_diffrn 4.591
_exptl_crystal_density_method 'not measured'
_exptl_crystal_description block
_exptl_crystal_F_000 4621
_exptl_crystal_size_max 0.10
_exptl_crystal_size_mid 0.10
_exptl_crystal_size_min 0.08
_refine_diff_density_max 2.452
_refine_diff_density_min -2.165
_refine_diff_density_rms 0.449
_refine_ls_extinction_method none
_refine_ls_goodness_of_fit_ref 0.898
_refine_ls_hydrogen_treatment constr
_refine_ls_matrix_type full
_refine_ls_number_parameters 1115
_refine_ls_number_reflns 13233
_refine_ls_number_restraints 299
_refine_ls_restrained_S_all 0.888
_refine_ls_R_factor_all 0.1099
_refine_ls_R_factor_gt 0.0469
_refine_ls_shift/su_max 0.001
_refine_ls_shift/su_mean 0.000
_refine_ls_structure_factor_coef Fsqd
_refine_ls_weighting_details 'calc w=1/[\s^2^(Fo^2^)+(0.0319P)^2^+0.0000P] where P=(Fo^2^+2Fc^2^)/3'
_refine_ls_weighting_scheme calc
_refine_ls_wR_factor_gt 0.0796
_refine_ls_wR_factor_ref 0.0925
_reflns_number_gt 7833
_reflns_number_total 13233
_reflns_threshold_expression >2sigma(I)
_cod_data_source_file JSSC-2013-198-18.cif
_cod_data_source_block njy2
_cod_depositor_comments
;
The following automatic conversions were performed:

data item '_exptl_absorpt_correction_type' value 'Multi-scan' was
changed to 'multi-scan' in accordance with the built-in table derived
from the CIF Core dictionary named 'cif_core.dic' version 2.4.5 last
updated on 2014-11-21.

data item '_symmetry_cell_setting' value 'Triclinic' was changed to
'triclinic' in accordance with the built-in table derived from the
CIF Core dictionary named 'cif_core.dic' version 2.4.5 last updated
on 2014-11-21.

Automatic conversion script
Id: cif_fix_values 8369 2020-08-20 11:38:08Z andrius 
;
_cod_original_sg_symbol_H-M P-1
_cod_original_formula_sum 'C13 H53 Fe6 N10 Na0.50 O77 W18'
_cod_database_code 1562727

loop_
_symmetry_equiv_pos_as_xyz
'x, y, z'
'-x, -y, -z'

loop_
_atom_site_label
_atom_site_type_symbol
_atom_site_fract_x
_atom_site_fract_y
_atom_site_fract_z
_atom_site_U_iso_or_equiv
_atom_site_adp_type
_atom_site_occupancy
_atom_site_symmetry_multiplicity
_atom_site_calc_flag
_atom_site_refinement_flags
_atom_site_disorder_assembly
_atom_site_disorder_group
Fe1 Fe 0.88180(16) 0.36671(14) 0.55053(13) 0.0183(6) Uani 1 1 d . . .
Fe2 Fe 0.43689(15) 0.15560(14) 0.01165(13) 0.0155(6) Uani 1 1 d . . .
Fe3 Fe 0.81679(15) 0.42045(15) 0.37653(13) 0.0199(6) Uani 1 1 d . . .
Fe4 Fe 1.04446(16) 0.43072(15) 0.45730(13) 0.0193(6) Uani 1 1 d . . .
Fe5 Fe 0.60360(16) 0.05063(14) -0.00962(13) 0.0178(6) Uani 1 1 d . . .
Fe6 Fe 0.57005(16) 0.09362(14) 0.16107(13) 0.0183(6) Uani 1 1 d . . .
Na1 Na 0.6707(6) 0.6986(5) 0.6093(5) 0.0608(6) Uani 1 1 d U . .
W1 W 0.71490(5) 0.19819(4) 0.37435(4) 0.02049(17) Uani 1 1 d . . .
W2 W 0.62350(5) 0.34152(5) 0.46162(4) 0.02299(18) Uani 1 1 d . . .
W3 W 0.67355(5) 0.19205(5) 0.54834(4) 0.02574(19) Uani 1 1 d . . .
W4 W 0.78920(5) 0.51725(5) 0.65520(4) 0.02285(18) Uani 1 1 d . . .
W5 W 0.84091(5) 0.36877(5) 0.74263(4) 0.02768(19) Uani 1 1 d . . .
W6 W 1.02704(5) 0.52942(5) 0.74053(4) 0.02185(17) Uani 1 1 d . . .
W7 W 0.94630(5) 0.20740(5) 0.64337(4) 0.02526(19) Uani 1 1 d . . .
W8 W 0.98571(5) 0.21356(4) 0.46749(4) 0.02216(18) Uani 1 1 d . . .
W9 W 1.13432(5) 0.36752(4) 0.64029(4) 0.02158(17) Uani 1 1 d . . .
W10 W 0.61479(5) 0.32364(4) 0.18300(4) 0.01885(17) Uani 1 1 d . . .
W11 W 0.40358(5) 0.21920(4) 0.20099(4) 0.01989(17) Uani 1 1 d . . .
W12 W 0.40134(5) 0.36359(4) 0.09859(4) 0.02253(18) Uani 1 1 d . . .
W13 W 0.20205(5) 0.04407(4) 0.02178(4) 0.02012(17) Uani 1 1 d . . .
W14 W 0.19719(5) 0.18693(4) -0.08089(4) 0.02352(18) Uani 1 1 d . . .
W15 W 0.23482(5) 0.00071(4) -0.15814(4) 0.02077(17) Uani 1 1 d . . .
W16 W 0.43799(5) 0.30287(4) -0.10586(4) 0.02415(18) Uani 1 1 d . . .
W17 W 0.47825(5) 0.11724(4) -0.18102(4) 0.02098(17) Uani 1 1 d . . .
W18 W 0.65540(5) 0.26835(4) -0.01821(4) 0.02081(17) Uani 1 1 d . . .
O1 O 0.6543(7) 0.1147(6) 0.2791(6) 0.020(3) Uani 1 1 d . . .
O2 O 0.5083(8) 0.3600(7) 0.4327(7) 0.0292(9) Uani 1 1 d U . .
O3 O 0.6009(8) 0.1145(8) 0.5743(7) 0.041(4) Uani 1 1 d . . .
O4 O 0.7224(10) 0.5878(9) 0.6807(9) 0.0599(8) Uani 1 1 d U . .
O5 O 0.8117(8) 0.3422(8) 0.8241(6) 0.037(3) Uani 1 1 d . . .
O6 O 1.1215(7) 0.6062(7) 0.8233(7) 0.031(3) Uani 1 1 d . . .
O7 O 0.9519(9) 0.1285(7) 0.6920(7) 0.039(3) Uani 1 1 d . . .
O8 O 1.0170(8) 0.1375(8) 0.4042(7) 0.041(4) Uani 1 1 d . . .
O9 O 1.2620(7) 0.3991(7) 0.6934(7) 0.035(4) Uani 1 1 d . . .
O10 O 0.7230(7) 0.4001(6) 0.2610(6) 0.022(3) Uani 1 1 d . . .
O11 O 0.3625(8) 0.2194(7) 0.2842(7) 0.0293(10) Uani 1 1 d U . .
O12 O 0.3663(8) 0.4567(7) 0.1100(7) 0.033(3) Uani 1 1 d . . .
O13 O 0.1110(7) -0.0039(7) 0.0573(7) 0.029(3) Uani 1 1 d . . .
O14 O 0.1027(7) 0.2280(7) -0.1215(7) 0.031(3) Uani 1 1 d . . .
O15 O 0.1634(8) -0.0788(7) -0.2465(6) 0.026(3) Uani 1 1 d . . .
O16 O 0.4214(8) 0.3790(7) -0.1531(7) 0.0317(10) Uani 1 1 d U . .
O17 O 0.4764(7) 0.0698(7) -0.2775(6) 0.0266(10) Uani 1 1 d U . .
O18 O 0.7743(8) 0.3250(7) -0.0112(7) 0.0283(10) Uani 1 1 d U . .
O19 O 0.6691(7) 0.1734(7) 0.0137(6) 0.026(3) Uani 1 1 d . . .
O20 O 0.9637(7) 0.4629(7) 0.8042(6) 0.028(3) Uani 1 1 d . . .
O21 O 0.7345(7) 0.2864(7) 0.6542(7) 0.031(3) Uani 1 1 d . . .
O22 O 0.7694(7) 0.4517(7) 0.7351(6) 0.031(3) Uani 1 1 d . . .
O23 O 0.1526(7) -0.0320(7) -0.0908(6) 0.0262(10) Uani 1 1 d U . .
O24 O 0.6122(8) 0.1932(6) -0.1357(6) 0.026(3) Uani 1 1 d . . .
O25 O 0.1610(7) 0.0847(7) -0.1736(6) 0.022(3) Uani 1 1 d . . .
O26 O 0.2768(7) 0.2799(7) 0.0175(7) 0.028(3) Uani 1 1 d . . .
O27 O 0.4351(7) 0.2166(7) -0.2003(7) 0.029(3) Uani 1 1 d . . .
O28 O 1.1250(7) 0.2756(7) 0.5506(6) 0.025(3) Uani 1 1 d . . .
O29 O 1.0026(7) 0.3039(6) 0.4270(6) 0.022(3) Uani 1 1 d . . .
O30 O 0.8067(7) 0.1722(7) 0.5822(7) 0.027(3) Uani 1 1 d . . .
O31 O 0.5848(8) 0.3438(6) -0.0691(6) 0.027(3) Uani 1 1 d . . .
O32 O 0.6853(7) 0.4224(7) 0.5720(7) 0.027(3) Uani 1 1 d . . .
O33 O 0.4427(7) 0.3612(6) 0.0008(6) 0.0221(10) Uani 1 1 d U . .
O34 O 0.9212(7) 0.2959(6) 0.7191(6) 0.020(3) Uani 1 1 d . . .
O35 O 0.3018(7) 0.2379(7) -0.1240(6) 0.022(3) Uani 1 1 d . . .
O36 O 0.7529(7) 0.2880(7) 0.4968(6) 0.023(3) Uani 1 1 d . . .
O37 O 0.2764(7) 0.1467(7) 0.1139(7) 0.027(3) Uani 1 1 d . . .
O38 O 0.8711(7) 0.5565(6) 0.4236(6) 0.022(3) Uani 1 1 d . . .
O39 O 0.5139(7) 0.0384(6) -0.1259(6) 0.0195(10) Uani 1 1 d U . .
O40 O 0.3272(7) -0.0524(6) -0.1097(6) 0.0166(10) Uani 1 1 d U . .
O41 O 0.5788(7) 0.2466(7) 0.5124(6) 0.026(3) Uani 1 1 d . . .
O42 O 1.0905(7) 0.4426(7) 0.7140(6) 0.022(3) Uani 1 1 d . . .
O43 O 0.5430(7) 0.4129(6) 0.1613(6) 0.019(3) Uani 1 1 d . . .
O44 O 0.3602(7) 0.3213(7) 0.1772(6) 0.027(3) Uani 1 1 d . . .
O45 O 0.8841(7) 0.4298(7) 0.6499(6) 0.026(3) Uani 1 1 d . . .
O46 O 0.4881(7) 0.2011(6) -0.0595(6) 0.019(3) Uani 1 1 d . . .
O47 O 0.9214(7) 0.5809(6) 0.7401(6) 0.0221(10) Uani 1 1 d U . .
O48 O 0.9706(7) 0.1489(7) 0.5477(6) 0.025(3) Uani 1 1 d . . .
O49 O 0.7024(7) 0.4111(7) 0.4242(6) 0.027(3) Uani 1 1 d . . .
O50 O 0.3400(7) 0.0636(7) -0.1891(6) 0.026(3) Uani 1 1 d . . .
O51 O 0.4611(7) 0.1341(7) 0.1944(6) 0.024(3) Uani 1 1 d . . .
O52 O 1.0884(8) 0.2772(7) 0.6891(6) 0.028(3) Uani 1 1 d . . .
O53 O 0.5363(7) 0.3077(6) 0.2539(6) 0.0165(10) Uani 1 1 d U . .
O54 O 0.6389(7) 0.2218(7) 0.1743(6) 0.023(3) Uani 1 1 d . . .
O55 O 0.1306(7) 0.1212(6) -0.0279(6) 0.0216(10) Uani 1 1 d U . .
O56 O 0.6596(7) 0.1269(7) 0.4421(6) 0.023(3) Uani 1 1 d . . .
O57 O 0.7836(7) 0.2890(6) 0.3522(6) 0.0233(10) Uani 1 1 d U . .
O58 O 0.4921(7) 0.0737(6) 0.0395(6) 0.021(3) Uani 1 1 d . . .
O59 O 0.5986(7) 0.2374(7) 0.3714(6) 0.0258(10) Uani 1 1 d U . .
O60 O 0.8394(7) 0.5533(6) 0.5818(6) 0.018(3) Uani 1 1 d . . .
O61 O 0.2974(7) -0.0080(6) 0.0489(6) 0.020(3) Uani 1 1 d . . .
O62 O 0.9666(7) 0.3018(6) 0.5718(6) 0.019(3) Uani 1 1 d . . .
O63 O 0.6462(7) 0.3283(7) 0.0841(6) 0.022(3) Uani 1 1 d . . .
O64 O 0.9215(7) 0.4377(6) 0.4910(6) 0.018(3) Uani 1 1 d . . .
O65 O 1.0490(6) 0.5679(6) 0.6535(6) 0.0113(10) Uani 1 1 d U . .
O66 O 0.2991(7) 0.1096(6) -0.0393(6) 0.019(3) Uani 1 1 d . . .
O67 O 0.4590(6) 0.2488(6) 0.1018(6) 0.0114(10) Uani 1 1 d U . .
O68 O 0.8409(7) 0.1745(6) 0.4193(6) 0.0185(10) Uani 1 1 d U . .
N1 N 1.2245(11) -0.0090(10) 0.5405(9) 0.053(5) Uani 1 1 d . . .
H1C H 1.2066 0.0091 0.4991 0.064 Uiso 1 1 calc R . .
H1D H 1.2442 -0.0543 0.5351 0.064 Uiso 1 1 calc R . .
N2 N 1.2020(11) 0.1592(11) 0.7026(10) 0.0589(5) Uani 1 1 d U . .
H2C H 1.2283 0.1422 0.7428 0.071 Uiso 1 1 calc R . .
H2D H 1.1845 0.2056 0.7118 0.071 Uiso 1 1 calc R . .
N3 N 0.3599(11) 0.5011(11) -0.0638(11) 0.070(6) Uani 1 1 d . . .
H3C H 0.3790 0.5143 -0.0113 0.084 Uiso 1 1 calc R . .
H3D H 0.4041 0.5126 -0.0876 0.084 Uiso 1 1 calc R . .
N4 N 0.090(2) 0.382(2) -0.129(2) 0.0570(5) Uani 0.50 1 d PU . .
N4' N 0.074(3) 0.404(3) -0.082(3) 0.0824(11) Uani 0.50 1 d PU . .
N5 N 0.4267(12) 1.0631(12) 0.3271(11) 0.0742(13) Uani 1 1 d U . .
H5C H 0.4520 1.0421 0.3644 0.089 Uiso 1 1 calc R . .
H5D H 0.4576 1.1147 0.3285 0.089 Uiso 1 1 calc R . .
N6 N 0.209(3) 0.857(3) 0.119(3) 0.0753(10) Uani 0.40 1 d PU . .
H6C H 0.1672 0.8598 0.0757 0.090 Uiso 0.40 1 calc PR . .
H6D H 0.2642 0.8469 0.1177 0.090 Uiso 0.40 1 calc PR . .
N6' N 0.103(2) 0.8811(19) 0.164(2) 0.0754(11) Uani 0.60 1 d PU . .
H6'A H 0.0750 0.8808 0.1144 0.090 Uiso 0.60 1 calc PR . .
H6'B H 0.0736 0.8905 0.1994 0.090 Uiso 0.60 1 calc PR . .
N7 N 0.6063(15) 0.3669(15) -0.2214(12) 0.1019(19) Uani 1 1 d U . .
H7A H 0.6019 0.4159 -0.1962 0.122 Uiso 1 1 calc R . .
H7B H 0.6505 0.3461 -0.1972 0.122 Uiso 1 1 calc R . .
N8 N 0.4327(12) 0.5009(11) -0.3389(10) 0.062(6) Uani 1 1 d . . .
H8C H 0.3734 0.4740 -0.3394 0.075 Uiso 1 1 calc R . .
H8D H 0.4459 0.5528 -0.3424 0.075 Uiso 1 1 calc R . .
N9 N 0.8475(14) 0.2362(12) 0.2013(13) 0.0870(13) Uani 1 1 d U . .
H9C H 0.8062 0.2436 0.1608 0.104 Uiso 1 1 calc R . .
H9D H 0.8327 0.2366 0.2452 0.104 Uiso 1 1 calc R . .
N10 N 1.1415(14) 0.2614(13) 0.1570(12) 0.0876(8) Uani 1 1 d U . .
H10C H 1.1467 0.3085 0.1927 0.105 Uiso 1 1 calc R . .
H10D H 1.1954 0.2498 0.1525 0.105 Uiso 1 1 calc R . .
C1 C 1.2213(15) 0.0368(13) 0.6194(13) 0.0590(6) Uani 1 1 d U . .
H1A H 1.1767 -0.0037 0.6361 0.071 Uiso 1 1 calc R . .
H1B H 1.2890 0.0556 0.6595 0.071 Uiso 1 1 calc R . .
C2 C 1.1874(15) 0.1108(13) 0.6209(13) 0.0590(5) Uani 1 1 d U . .
H2A H 1.2248 0.1478 0.5967 0.071 Uiso 1 1 calc R . .
H2B H 1.1158 0.0918 0.5885 0.071 Uiso 1 1 calc R . .
C3 C 0.2513(10) 0.4587(13) -0.1131(9) 0.0570(6) Uani 1 1 d DU . .
H3A H 0.2424 0.4030 -0.1512 0.068 Uiso 1 1 calc R . .
H3B H 0.2284 0.4947 -0.1448 0.068 Uiso 1 1 calc R . .
C4 C 0.1881(12) 0.4448(13) -0.0591(10) 0.0571(6) Uani 1 1 d DU . .
H4A H 0.2143 0.4049 -0.0337 0.069 Uiso 1 1 calc R . .
C5 C 0.3271(15) 1.0088(8) 0.2583(13) 0.0749(5) Uani 1 1 d DU . .
H5A H 0.2792 1.0412 0.2593 0.090 Uiso 1 1 calc R . .
H5B H 0.3395 1.0031 0.2066 0.090 Uiso 1 1 calc R . .
C6 C 0.2771(12) 0.9197(9) 0.2592(10) 0.0751(5) Uani 1 1 d DU . .
H6A H 0.2543 0.9246 0.3063 0.090 Uiso 1 1 calc R . .
H6B H 0.3267 0.8888 0.2653 0.090 Uiso 1 1 calc R . .
C7 C 0.1883(14) 0.8679(15) 0.1831(11) 0.0753(7) Uani 1 1 d DU . .
H7C H 0.1709 0.8093 0.1882 0.090 Uiso 1 1 calc R . .
C8 C 0.5386(19) 0.3189(18) -0.3060(16) 0.102(2) Uani 1 1 d U . .
H8A H 0.5776 0.3114 -0.3426 0.122 Uiso 1 1 calc R . .
H8B H 0.4972 0.2620 -0.3095 0.122 Uiso 1 1 calc R . .
C9 C 0.4751(17) 0.3724(15) -0.3269(16) 0.0787(10) Uani 1 1 d U . .
H9A H 0.4242 0.3378 -0.3799 0.094 Uiso 1 1 calc R . .
H9B H 0.4391 0.3770 -0.2879 0.094 Uiso 1 1 calc R . .
C10 C 0.5101(13) 0.4591(13) -0.3322(13) 0.053(7) Uani 1 1 d . . .
H10A H 0.5683 0.4943 -0.2838 0.064 Uiso 1 1 calc R . .
H10B H 0.5321 0.4558 -0.3796 0.064 Uiso 1 1 calc R . .
C11 C 0.9376(15) 0.2237(15) 0.1959(8) 0.0873(7) Uani 1 1 d DU . .
H11A H 0.9395 0.1681 0.2032 0.105 Uiso 1 1 calc R . .
H11B H 0.9944 0.2691 0.2395 0.105 Uiso 1 1 calc R . .
C12 C 0.9483(8) 0.2254(13) 0.1145(9) 0.0875(5) Uani 1 1 d DU . .
H12A H 0.9556 0.2836 0.1106 0.105 Uiso 1 1 calc R . .
H12B H 0.8869 0.1858 0.0710 0.105 Uiso 1 1 calc R . .
C13 C 1.0386(11) 0.1998(15) 0.1024(15) 0.0876(7) Uani 1 1 d DU . .
H13A H 1.0328 0.1434 0.1105 0.105 Uiso 1 1 calc R . .
H13B H 1.0348 0.1928 0.0459 0.105 Uiso 1 1 calc R . .
O1W O 0.7071(10) 0.6253(9) 0.4949(9) 0.0612(6) Uani 1 1 d U . .
O2W O 1.1570(11) 0.0498(11) 0.4035(11) 0.097(6) Uani 1 1 d . . .
O3W O 0.8543(19) 0.7865(18) 0.6891(17) 0.0603(8) Uani 0.50 1 d PU . .
O4W O 0.9463(14) 0.9696(13) 0.7918(12) 0.0696(10) Uani 0.75 1 d PU . .
O5W O 0.6051(17) 0.9483(15) 0.5151(15) 0.043(7) Uiso 0.50 1 d P . .
O6W O 0.6515(18) 0.8032(16) 0.5385(16) 0.048(7) Uiso 0.50 1 d P . .
O7W O -0.031(2) 0.3144(19) -0.0352(19) 0.071(9) Uiso 0.50 1 d P . .
O8W O 1.1456(15) 0.4086(14) 0.1105(13) 0.028(6) Uiso 0.50 1 d P . .

loop_
_atom_site_aniso_label
_atom_site_aniso_U_11
_atom_site_aniso_U_22
_atom_site_aniso_U_33
_atom_site_aniso_U_23
_atom_site_aniso_U_13
_atom_site_aniso_U_12
Fe1 0.0186(11) 0.0224(12) 0.0144(12) 0.0063(10) 0.0045(9) 0.0083(9)
Fe2 0.0173(11) 0.0166(11) 0.0130(11) 0.0049(9) 0.0035(9) 0.0078(9)
Fe3 0.0160(11) 0.0268(13) 0.0152(12) 0.0062(10) 0.0020(9) 0.0077(10)
Fe4 0.0210(11) 0.0236(12) 0.0146(12) 0.0069(10) 0.0058(9) 0.0086(9)
Fe5 0.0219(11) 0.0209(12) 0.0133(11) 0.0055(9) 0.0065(9) 0.0105(9)
Fe6 0.0198(11) 0.0243(12) 0.0105(11) 0.0049(10) 0.0020(9) 0.0103(9)
Na1 0.0607(9) 0.0617(9) 0.0603(9) 0.0194(8) 0.0201(8) 0.0202(8)
W1 0.0218(3) 0.0233(4) 0.0150(3) 0.0049(3) 0.0051(3) 0.0071(3)
W2 0.0187(3) 0.0310(4) 0.0200(4) 0.0073(3) 0.0070(3) 0.0093(3)
W3 0.0242(4) 0.0335(4) 0.0193(4) 0.0106(3) 0.0076(3) 0.0060(3)
W4 0.0222(3) 0.0318(4) 0.0179(3) 0.0065(3) 0.0098(3) 0.0123(3)
W5 0.0309(4) 0.0363(4) 0.0163(4) 0.0092(3) 0.0096(3) 0.0085(3)
W6 0.0227(3) 0.0307(4) 0.0122(3) 0.0061(3) 0.0054(3) 0.0097(3)
W7 0.0275(4) 0.0293(4) 0.0210(4) 0.0130(3) 0.0060(3) 0.0098(3)
W8 0.0252(3) 0.0245(4) 0.0182(4) 0.0066(3) 0.0061(3) 0.0119(3)
W9 0.0208(3) 0.0270(4) 0.0180(4) 0.0098(3) 0.0036(3) 0.0099(3)
W10 0.0193(3) 0.0214(3) 0.0166(3) 0.0050(3) 0.0052(3) 0.0097(3)
W11 0.0219(3) 0.0239(4) 0.0165(3) 0.0047(3) 0.0082(3) 0.0117(3)
W12 0.0252(3) 0.0237(4) 0.0215(4) 0.0069(3) 0.0065(3) 0.0143(3)
W13 0.0170(3) 0.0259(4) 0.0186(3) 0.0062(3) 0.0058(3) 0.0098(3)
W14 0.0211(3) 0.0285(4) 0.0225(4) 0.0083(3) 0.0037(3) 0.0141(3)
W15 0.0202(3) 0.0266(4) 0.0145(3) 0.0044(3) 0.0021(3) 0.0120(3)
W16 0.0287(4) 0.0273(4) 0.0211(4) 0.0121(3) 0.0071(3) 0.0142(3)
W17 0.0261(3) 0.0268(4) 0.0129(3) 0.0075(3) 0.0060(3) 0.0128(3)
W18 0.0205(3) 0.0259(4) 0.0178(3) 0.0087(3) 0.0064(3) 0.0086(3)
O1 0.027(6) 0.016(5) 0.020(6) 0.011(5) 0.008(5) 0.007(4)
O2 0.0330(12) 0.0285(12) 0.0248(12) 0.0022(12) 0.0157(12) 0.0068(12)
O3 0.020(6) 0.048(8) 0.042(8) 0.011(6) -0.005(6) 0.008(6)
O4 0.0600(11) 0.0611(11) 0.0599(11) 0.0195(11) 0.0204(11) 0.0206(11)
O5 0.049(7) 0.056(8) 0.012(6) 0.014(5) 0.015(5) 0.020(6)
O6 0.032(6) 0.027(6) 0.037(7) 0.006(5) 0.007(5) 0.022(5)
O7 0.067(8) 0.034(7) 0.022(6) 0.015(5) 0.019(6) 0.019(6)
O8 0.034(7) 0.043(8) 0.029(7) -0.001(6) -0.004(6) 0.012(6)
O9 0.017(6) 0.039(7) 0.035(7) 0.000(6) -0.009(5) 0.013(5)
O10 0.016(5) 0.021(6) 0.031(6) 0.007(5) 0.004(5) 0.013(4)
O11 0.0330(14) 0.0285(14) 0.0248(14) 0.0020(14) 0.0157(13) 0.0068(13)
O12 0.037(6) 0.030(7) 0.031(7) 0.007(5) 0.012(5) 0.012(5)
O13 0.026(6) 0.023(6) 0.041(7) 0.006(5) 0.015(5) 0.015(5)
O14 0.034(6) 0.042(7) 0.037(7) 0.018(5) 0.022(5) 0.030(5)
O15 0.028(6) 0.031(7) 0.012(6) 0.010(5) 0.002(5) 0.000(5)
O16 0.0318(12) 0.0316(12) 0.0318(12) 0.0105(8) 0.0102(8) 0.0103(8)
O17 0.0268(12) 0.0267(12) 0.0265(12) 0.0085(8) 0.0088(8) 0.0088(8)
O18 0.0281(12) 0.0284(12) 0.0283(12) 0.0087(8) 0.0100(8) 0.0087(8)
O19 0.022(6) 0.037(7) 0.010(6) -0.003(5) 0.001(5) 0.009(5)
O20 0.025(6) 0.046(7) 0.018(6) 0.010(5) 0.010(5) 0.016(5)
O21 0.019(5) 0.038(7) 0.039(7) 0.011(6) 0.012(5) 0.013(5)
O22 0.024(6) 0.051(8) 0.016(6) 0.002(5) 0.008(5) 0.015(5)
O23 0.0260(12) 0.0265(12) 0.0260(12) 0.0081(8) 0.0088(8) 0.0081(8)
O24 0.045(6) 0.018(6) 0.023(6) 0.008(5) 0.020(5) 0.011(5)
O25 0.020(5) 0.033(6) 0.013(6) 0.008(5) 0.002(5) 0.012(5)
O26 0.025(6) 0.022(6) 0.036(7) 0.003(5) 0.011(5) 0.011(5)
O27 0.034(6) 0.037(7) 0.029(6) 0.016(5) 0.018(5) 0.018(5)
O28 0.019(5) 0.038(6) 0.025(6) 0.012(5) 0.008(5) 0.017(5)
O29 0.018(5) 0.011(6) 0.021(6) -0.002(5) -0.003(5) -0.004(4)
O30 0.017(5) 0.028(6) 0.040(7) 0.009(5) 0.016(5) 0.010(5)
O31 0.057(7) 0.018(6) 0.016(6) 0.008(5) 0.019(5) 0.016(5)
O32 0.017(5) 0.027(6) 0.033(7) -0.004(5) 0.015(5) 0.006(5)
O33 0.0220(11) 0.0220(12) 0.0224(12) 0.0068(8) 0.0072(8) 0.0075(8)
O34 0.015(5) 0.014(6) 0.023(6) 0.002(5) 0.002(5) 0.000(4)
O35 0.014(5) 0.035(6) 0.016(6) 0.013(5) 0.006(4) 0.003(5)
O36 0.017(5) 0.031(6) 0.016(6) -0.003(5) 0.000(5) 0.016(5)
O37 0.014(5) 0.031(6) 0.040(7) 0.009(5) 0.016(5) 0.010(5)
O38 0.031(6) 0.022(6) 0.021(6) 0.012(5) 0.014(5) 0.011(5)
O39 0.0196(11) 0.0197(12) 0.0192(12) 0.0059(8) 0.0065(8) 0.0063(8)
O40 0.0166(11) 0.0167(12) 0.0164(12) 0.0053(8) 0.0056(8) 0.0051(8)
O41 0.020(5) 0.032(7) 0.024(6) 0.002(5) 0.016(5) 0.001(5)
O42 0.015(5) 0.035(6) 0.015(6) 0.016(5) 0.003(4) 0.002(5)
O43 0.031(5) 0.022(6) 0.014(5) 0.010(4) 0.010(4) 0.017(4)
O44 0.029(6) 0.021(6) 0.026(6) 0.002(5) 0.006(5) 0.010(5)
O45 0.031(6) 0.030(6) 0.018(6) 0.002(5) 0.010(5) 0.015(5)
O46 0.022(5) 0.029(6) 0.012(5) 0.009(5) 0.010(4) 0.009(5)
O47 0.0219(11) 0.0225(12) 0.0221(12) 0.0068(8) 0.0079(8) 0.0070(8)
O48 0.021(6) 0.026(6) 0.025(6) 0.014(5) -0.003(5) 0.007(5)
O49 0.025(6) 0.051(7) 0.008(5) 0.008(5) 0.004(5) 0.020(5)
O50 0.024(6) 0.037(7) 0.011(6) 0.001(5) -0.004(5) 0.015(5)
O51 0.015(5) 0.029(6) 0.022(6) 0.010(5) -0.003(5) 0.004(5)
O52 0.038(6) 0.035(6) 0.015(6) 0.009(5) 0.001(5) 0.022(5)
O53 0.0169(11) 0.0162(12) 0.0164(12) 0.0055(8) 0.0056(8) 0.0051(8)
O54 0.027(5) 0.038(6) 0.008(5) 0.004(5) 0.008(4) 0.019(5)
O55 0.0213(11) 0.0218(12) 0.0218(12) 0.0067(8) 0.0073(8) 0.0071(8)
O56 0.024(6) 0.027(6) 0.014(6) 0.005(5) 0.005(5) 0.002(5)
O57 0.0229(11) 0.0234(12) 0.0234(12) 0.0069(8) 0.0079(8) 0.0075(8)
O58 0.026(5) 0.024(6) 0.009(5) -0.003(5) -0.004(5) 0.019(5)
O59 0.0258(11) 0.0258(12) 0.0256(12) 0.0081(8) 0.0086(8) 0.0078(8)
O60 0.024(5) 0.027(6) 0.012(5) 0.013(4) 0.010(4) 0.014(4)
O61 0.027(5) 0.025(6) 0.011(5) 0.003(5) 0.010(4) 0.011(5)
O62 0.023(5) 0.025(6) 0.017(6) 0.011(5) 0.011(4) 0.012(4)
O63 0.008(5) 0.038(6) 0.019(6) 0.015(5) 0.000(4) 0.008(5)
O64 0.015(5) 0.028(6) 0.007(5) 0.004(5) -0.001(4) 0.005(4)
O65 0.0116(11) 0.0112(11) 0.0112(12) 0.0036(8) 0.0036(8) 0.0038(8)
O66 0.011(5) 0.025(6) 0.017(6) 0.002(5) 0.001(4) 0.006(4)
O67 0.0112(11) 0.0115(11) 0.0117(12) 0.0035(8) 0.0039(8) 0.0038(8)
O68 0.0188(11) 0.0185(12) 0.0184(12) 0.0061(8) 0.0064(8) 0.0056(8)
N1 0.081(10) 0.077(11) 0.024(9) 0.020(8) 0.021(8) 0.058(8)
N2 0.0592(7) 0.0588(7) 0.0588(7) 0.0182(7) 0.0196(7) 0.0198(7)
N3 0.061(10) 0.097(15) 0.080(12) 0.036(11) 0.064(9) 0.017(10)
N4 0.0570(6) 0.0570(6) 0.0570(6) 0.0180(5) 0.0190(5) 0.0181(5)
N4' 0.0824(12) 0.0824(12) 0.0825(13) 0.0260(8) 0.0276(8) 0.0263(8)
N5 0.0742(17) 0.0748(17) 0.0744(17) 0.0244(17) 0.0248(17) 0.0243(17)
N6 0.0752(13) 0.0755(13) 0.0750(13) 0.0240(13) 0.0249(13) 0.0238(13)
N6' 0.0753(14) 0.0756(14) 0.0752(14) 0.0242(14) 0.0248(14) 0.0237(14)
N7 0.109(3) 0.117(3) 0.073(3) 0.014(3) 0.041(2) 0.027(2)
N8 0.068(11) 0.046(11) 0.074(13) 0.024(10) 0.022(10) 0.018(9)
N9 0.0868(18) 0.0876(18) 0.0875(18) 0.0278(18) 0.0295(18) 0.0285(18)
N10 0.0875(9) 0.0878(10) 0.0877(10) 0.0274(7) 0.0294(7) 0.0280(7)
C1 0.0593(7) 0.0589(7) 0.0589(7) 0.0182(7) 0.0195(7) 0.0197(7)
C2 0.0592(7) 0.0590(7) 0.0589(7) 0.0182(6) 0.0196(6) 0.0195(6)
C3 0.0569(7) 0.0570(7) 0.0569(7) 0.0180(6) 0.0188(6) 0.0182(6)
C4 0.0570(7) 0.0571(7) 0.0570(7) 0.0181(7) 0.0187(7) 0.0180(7)
C5 0.0748(7) 0.0749(7) 0.0749(7) 0.0238(6) 0.0250(6) 0.0240(6)
C6 0.0750(6) 0.0751(6) 0.0751(6) 0.0238(5) 0.0250(5) 0.0239(5)
C7 0.0752(9) 0.0753(9) 0.0752(9) 0.0239(8) 0.0249(8) 0.0238(8)
C8 0.108(3) 0.116(3) 0.073(3) 0.014(3) 0.041(3) 0.027(3)
C9 0.0788(12) 0.0787(12) 0.0788(13) 0.0247(8) 0.0263(8) 0.0252(8)
C10 0.032(10) 0.056(14) 0.062(15) -0.001(12) 0.012(10) 0.020(10)
C11 0.0871(9) 0.0875(9) 0.0875(9) 0.0275(9) 0.0295(9) 0.0281(9)
C12 0.0874(7) 0.0876(7) 0.0876(7) 0.0274(6) 0.0294(6) 0.0280(6)
C13 0.0874(9) 0.0877(9) 0.0877(9) 0.0273(9) 0.0294(9) 0.0281(9)
O1W 0.0612(7) 0.0613(7) 0.0612(8) 0.0193(5) 0.0204(5) 0.0196(5)
O2W 0.086(10) 0.121(13) 0.096(13) 0.031(11) 0.019(10) 0.072(9)
O3W 0.0603(10) 0.0605(10) 0.0602(10) 0.0191(7) 0.0202(7) 0.0194(7)
O4W 0.0696(12) 0.0696(12) 0.0695(13) 0.0220(8) 0.0232(8) 0.0221(8)

loop_
_atom_type_symbol
_atom_type_description
_atom_type_scat_dispersion_real
_atom_type_scat_dispersion_imag
_atom_type_scat_source
C C 0.0033 0.0016 'International Tables Vol C Tables 4.2.6.8 and 6.1.1.4'
H H 0.0000 0.0000 'International Tables Vol C Tables 4.2.6.8 and 6.1.1.4'
N N 0.0061 0.0033 'International Tables Vol C Tables 4.2.6.8 and 6.1.1.4'
O O 0.0106 0.0060 'International Tables Vol C Tables 4.2.6.8 and 6.1.1.4'
Fe Fe 0.3463 0.8444 'International Tables Vol C Tables 4.2.6.8 and 6.1.1.4'
W W -0.8490 6.8722 'International Tables Vol C Tables 4.2.6.8 and 6.1.1.4'
Na Na 0.0362 0.0249 'International Tables Vol C Tables 4.2.6.8 and 6.1.1.4'

loop_
_geom_angle_atom_site_label_1
_geom_angle_atom_site_label_2
_geom_angle_atom_site_label_3
_geom_angle
_geom_angle_site_symmetry_1
_geom_angle_site_symmetry_3
O45 Fe1 O62 106.2(5) . .
O45 Fe1 O36 107.7(5) . .
O62 Fe1 O36 106.0(4) . .
O45 Fe1 O64 111.7(5) . .
O62 Fe1 O64 111.9(5) . .
O36 Fe1 O64 112.8(4) . .
O66 Fe2 O58 111.4(4) . .
O66 Fe2 O46 106.3(5) . .
O58 Fe2 O46 112.8(5) . .
O66 Fe2 O67 106.6(4) . .
O58 Fe2 O67 112.6(4) . .
O46 Fe2 O67 106.7(4) . .
O49 Fe3 O57 86.9(4) . .
O49 Fe3 O10 93.5(4) . .
O57 Fe3 O10 89.4(4) . .
O49 Fe3 O38 93.2(4) . .
O57 Fe3 O38 168.6(4) . .
O10 Fe3 O38 102.0(4) . .
O49 Fe3 O64 90.8(4) . .
O57 Fe3 O64 88.9(4) . .
O10 Fe3 O64 175.3(4) . .
O38 Fe3 O64 79.7(4) . .
O49 Fe3 O65 170.5(4) . 2_766
O57 Fe3 O65 92.5(4) . 2_766
O10 Fe3 O65 96.0(4) . 2_766
O38 Fe3 O65 85.5(4) . 2_766
O64 Fe3 O65 79.7(4) . 2_766
O29 Fe4 O60 97.5(4) . 2_766
O29 Fe4 O64 93.2(4) . .
O60 Fe4 O64 167.5(4) 2_766 .
O29 Fe4 O64 168.3(5) . 2_766
O60 Fe4 O64 92.2(4) 2_766 2_766
O64 Fe4 O64 78.0(4) . 2_766
O29 Fe4 O38 91.5(4) . 2_766
O60 Fe4 O38 95.0(4) 2_766 2_766
O64 Fe4 O38 91.2(4) . 2_766
O64 Fe4 O38 81.1(4) 2_766 2_766
O29 Fe4 O65 94.5(4) . 2_766
O60 Fe4 O65 90.6(4) 2_766 2_766
O64 Fe4 O65 82.0(4) . 2_766
O64 Fe4 O65 92.0(4) 2_766 2_766
O38 Fe4 O65 171.2(4) 2_766 2_766
O19 Fe5 O61 98.0(4) . 2_655
O19 Fe5 O58 168.7(4) . 2_655
O61 Fe5 O58 91.7(4) 2_655 2_655
O19 Fe5 O39 92.3(4) . .
O61 Fe5 O39 93.3(4) 2_655 .
O58 Fe5 O39 81.2(4) 2_655 .
O19 Fe5 O58 92.3(4) . .
O61 Fe5 O58 168.4(5) 2_655 .
O58 Fe5 O58 78.7(4) 2_655 .
O39 Fe5 O58 91.7(4) . .
O19 Fe5 O40 93.7(4) . 2_655
O61 Fe5 O40 92.6(4) 2_655 2_655
O58 Fe5 O40 91.7(4) 2_655 2_655
O39 Fe5 O40 170.9(4) . 2_655
O58 Fe5 O40 81.2(4) . 2_655
O51 Fe6 O1 92.5(4) . .
O51 Fe6 O54 86.1(4) . .
O1 Fe6 O54 89.2(4) . .
O51 Fe6 O58 90.3(4) . .
O1 Fe6 O58 176.7(4) . .
O54 Fe6 O58 89.4(4) . .
O51 Fe6 O40 171.8(4) . 2_655
O1 Fe6 O40 95.6(4) . 2_655
O54 Fe6 O40 92.3(4) . 2_655
O58 Fe6 O40 81.5(4) . 2_655
O51 Fe6 O39 93.5(4) . 2_655
O1 Fe6 O39 101.2(4) . 2_655
O54 Fe6 O39 169.7(4) . 2_655
O58 Fe6 O39 80.3(4) . 2_655
O40 Fe6 O39 86.5(4) 2_655 2_655
O11 Na1 O2 78.8(4) 2_666 2_666
O11 Na1 O1W 174.7(7) 2_666 .
O2 Na1 O1W 102.3(5) 2_666 .
O11 Na1 O6W 89.8(7) 2_666 .
O2 Na1 O6W 89.3(7) 2_666 .
O1W Na1 O6W 85.0(8) . .
O11 Na1 O3W 84.9(7) 2_666 .
O2 Na1 O3W 163.7(8) 2_666 .
O1W Na1 O3W 93.9(8) . .
O6W Na1 O3W 91.3(9) . .
O11 Na1 O4 96.8(5) 2_666 .
O2 Na1 O4 99.8(5) 2_666 .
O1W Na1 O4 88.1(6) . .
O6W Na1 O4 169.6(8) . .
O3W Na1 O4 81.4(8) . .
O1 W1 O57 105.4(5) . .
O1 W1 O59 94.9(4) . .
O57 W1 O59 94.5(5) . .
O1 W1 O68 103.1(4) . .
O57 W1 O68 90.4(4) . .
O59 W1 O68 159.3(4) . .
O1 W1 O56 95.8(4) . .
O57 W1 O56 158.8(4) . .
O59 W1 O56 83.4(5) . .
O68 W1 O56 84.8(4) . .
O1 W1 O36 165.2(4) . .
O57 W1 O36 86.2(4) . .
O59 W1 O36 74.7(4) . .
O68 W1 O36 85.6(4) . .
O56 W1 O36 72.9(4) . .
O2 W2 O49 104.1(5) . .
O2 W2 O32 100.5(4) . .
O49 W2 O32 91.6(5) . .
O2 W2 O59 100.4(4) . .
O49 W2 O59 93.3(5) . .
O32 W2 O59 156.6(5) . .
O2 W2 O41 96.7(5) . .
O49 W2 O41 159.0(4) . .
O32 W2 O41 87.4(4) . .
O59 W2 O41 79.8(4) . .
O2 W2 O36 167.4(5) . .
O49 W2 O36 87.0(4) . .
O32 W2 O36 85.0(4) . .
O59 W2 O36 72.5(4) . .
O41 W2 O36 72.0(4) . .
O3 W3 O41 99.9(5) . .
O3 W3 O56 99.7(5) . .
O41 W3 O56 94.6(4) . .
O3 W3 O21 100.5(5) . .
O41 W3 O21 89.9(4) . .
O56 W3 O21 158.2(5) . .
O3 W3 O30 100.9(5) . .
O41 W3 O30 158.9(5) . .
O56 W3 O30 85.4(4) . .
O21 W3 O30 82.8(4) . .
O3 W3 O36 172.0(4) . .
O41 W3 O36 75.4(4) . .
O56 W3 O36 74.5(4) . .
O21 W3 O36 86.1(4) . .
O30 W3 O36 84.3(4) . .
O4 W4 O60 104.1(6) . .
O4 W4 O32 101.6(5) . .
O60 W4 O32 91.9(5) . .
O4 W4 O47 99.4(5) . .
O60 W4 O47 89.1(4) . .
O32 W4 O47 158.0(4) . .
O4 W4 O22 96.9(6) . .
O60 W4 O22 158.7(4) . .
O32 W4 O22 87.9(5) . .
O47 W4 O22 83.4(4) . .
O4 W4 O45 168.2(6) . .
O60 W4 O45 85.2(4) . .
O32 W4 O45 85.2(4) . .
O47 W4 O45 73.1(4) . .
O22 W4 O45 73.6(4) . .
O5 W5 O21 101.2(5) . .
O5 W5 O20 98.1(5) . .
O21 W5 O20 160.6(5) . .
O5 W5 O34 101.7(5) . .
O21 W5 O34 86.4(4) . .
O20 W5 O34 88.8(4) . .
O5 W5 O22 97.8(5) . .
O21 W5 O22 89.3(4) . .
O20 W5 O22 89.0(4) . .
O34 W5 O22 160.5(5) . .
O5 W5 O45 169.2(5) . .
O21 W5 O45 86.3(5) . .
O20 W5 O45 74.6(4) . .
O34 W5 O45 86.4(4) . .
O22 W5 O45 74.3(4) . .
O6 W6 O65 102.0(5) . .
O6 W6 O47 98.7(4) . .
O65 W6 O47 90.8(4) . .
O6 W6 O42 101.7(4) . .
O65 W6 O42 89.8(4) . .
O47 W6 O42 158.9(4) . .
O6 W6 O20 96.0(5) . .
O65 W6 O20 161.7(4) . .
O47 W6 O20 83.6(5) . .
O42 W6 O20 89.3(5) . .
O6 W6 O45 167.9(5) . .
O65 W6 O45 87.7(4) . .
O47 W6 O45 73.6(4) . .
O42 W6 O45 85.3(4) . .
O20 W6 O45 74.0(4) . .
O7 W7 O30 102.1(5) . .
O7 W7 O48 97.0(5) . .
O30 W7 O48 89.4(4) . .
O7 W7 O34 103.3(5) . .
O30 W7 O34 86.8(4) . .
O48 W7 O34 159.7(5) . .
O7 W7 O52 98.7(5) . .
O30 W7 O52 159.2(5) . .
O48 W7 O52 89.2(4) . .
O34 W7 O52 87.3(4) . .
O7 W7 O62 167.4(5) . .
O30 W7 O62 85.8(4) . .
O48 W7 O62 73.1(4) . .
O34 W7 O62 86.7(4) . .
O52 W7 O62 74.0(4) . .
O8 W8 O29 103.7(6) . .
O8 W8 O68 101.2(4) . .
O29 W8 O68 93.8(4) . .
O8 W8 O48 96.4(5) . .
O29 W8 O48 158.8(4) . .
O68 W8 O48 88.7(4) . .
O8 W8 O28 97.7(5) . .
O29 W8 O28 87.8(4) . .
O68 W8 O28 160.0(4) . .
O48 W8 O28 82.9(4) . .
O8 W8 O62 166.5(5) . .
O29 W8 O62 86.4(4) . .
O68 W8 O62 86.8(4) . .
O48 W8 O62 72.7(4) . .
O28 W8 O62 73.4(4) . .
O9 W9 O28 99.7(5) . .
O9 W9 O38 101.9(5) . 2_766
O28 W9 O38 91.7(5) . 2_766
O9 W9 O42 101.0(5) . .
O28 W9 O42 158.9(4) . .
O38 W9 O42 87.9(4) 2_766 .
O9 W9 O52 98.0(5) . .
O28 W9 O52 86.6(5) . .
O38 W9 O52 160.0(4) 2_766 .
O42 W9 O52 86.6(5) . .
O9 W9 O62 169.6(5) . .
O28 W9 O62 74.4(4) . .
O38 W9 O62 87.0(4) 2_766 .
O42 W9 O62 84.5(4) . .
O52 W9 O62 73.4(4) . .
O10 W10 O54 104.4(4) . .
O10 W10 O53 94.9(5) . .
O54 W10 O53 93.9(5) . .
O10 W10 O63 102.9(5) . .
O54 W10 O63 90.7(5) . .
O53 W10 O63 159.8(4) . .
O10 W10 O43 95.1(4) . .
O54 W10 O43 160.5(4) . .
O53 W10 O43 84.5(4) . .
O63 W10 O43 84.6(4) . .
O10 W10 O67 164.8(4) . .
O54 W10 O67 87.2(4) . .
O53 W10 O67 74.2(4) . .
O63 W10 O67 86.3(4) . .
O43 W10 O67 73.6(3) . .
O11 W11 O51 103.2(5) . .
O11 W11 O53 100.7(4) . .
O51 W11 O53 91.1(4) . .
O11 W11 O37 98.6(5) . .
O51 W11 O37 94.3(4) . .
O53 W11 O37 158.3(5) . .
O11 W11 O44 96.9(5) . .
O51 W11 O44 159.7(5) . .
O53 W11 O44 82.7(4) . .
O37 W11 O44 85.1(4) . .
O11 W11 O67 167.8(4) . .
O51 W11 O67 87.5(4) . .
O53 W11 O67 73.0(4) . .
O37 W11 O67 86.2(4) . .
O44 W11 O67 72.2(4) . .
O12 W12 O44 101.4(5) . .
O12 W12 O43 100.1(4) . .
O44 W12 O43 96.7(4) . .
O12 W12 O26 99.8(5) . .
O44 W12 O26 87.3(5) . .
O43 W12 O26 158.5(4) . .
O12 W12 O33 99.5(5) . .
O44 W12 O33 157.9(4) . .
O43 W12 O33 86.5(4) . .
O26 W12 O33 82.3(4) . .
O12 W12 O67 172.4(4) . .
O44 W12 O67 74.3(4) . .
O43 W12 O67 74.5(4) . .
O26 W12 O67 86.4(4) . .
O33 W12 O67 85.7(4) . .
O13 W13 O61 102.1(5) . .
O13 W13 O37 99.7(5) . .
O61 W13 O37 92.4(4) . .
O13 W13 O23 100.6(5) . .
O61 W13 O23 90.5(4) . .
O37 W13 O23 158.4(5) . .
O13 W13 O55 98.7(5) . .
O61 W13 O55 159.2(5) . .
O37 W13 O55 85.8(4) . .
O23 W13 O55 83.9(4) . .
O13 W13 O66 170.4(4) . .
O61 W13 O66 86.6(4) . .
O37 W13 O66 83.9(4) . .
O23 W13 O66 74.9(4) . .
O55 W13 O66 72.6(4) . .
O14 W14 O55 99.2(5) . .
O14 W14 O26 101.0(5) . .
O55 W14 O26 93.6(5) . .
O14 W14 O25 97.6(4) . .
O55 W14 O25 90.7(4) . .
O26 W14 O25 160.0(4) . .
O14 W14 O35 100.1(5) . .
O55 W14 O35 160.7(4) . .
O26 W14 O35 84.2(4) . .
O25 W14 O35 85.2(4) . .
O14 W14 O66 169.7(4) . .
O55 W14 O66 74.9(4) . .
O26 W14 O66 88.0(4) . .
O25 W14 O66 74.4(4) . .
O35 W14 O66 85.8(4) . .
O15 W15 O40 101.3(5) . .
O15 W15 O50 101.7(5) . .
O40 W15 O50 88.1(4) . .
O15 W15 O23 97.9(5) . .
O40 W15 O23 88.8(4) . .
O50 W15 O23 160.4(4) . .
O15 W15 O25 97.1(5) . .
O40 W15 O25 161.5(4) . .
O50 W15 O25 90.3(4) . .
O23 W15 O25 86.5(4) . .
O15 W15 O66 168.1(4) . .
O40 W15 O66 87.3(4) . .
O50 W15 O66 86.5(4) . .
O23 W15 O66 74.0(4) . .
O25 W15 O66 74.2(4) . .
O16 W16 O33 100.4(5) . .
O16 W16 O35 102.0(5) . .
O33 W16 O35 86.8(4) . .
O16 W16 O27 96.4(5) . .
O33 W16 O27 163.1(5) . .
O35 W16 O27 88.3(4) . .
O16 W16 O31 95.9(5) . .
O33 W16 O31 89.3(4) . .
O35 W16 O31 162.0(5) . .
O27 W16 O31 90.4(4) . .
O16 W16 O46 165.8(5) . .
O33 W16 O46 89.7(4) . .
O35 W16 O46 88.4(4) . .
O27 W16 O46 74.0(4) . .
O31 W16 O46 74.0(4) . .
O17 W17 O24 99.8(5) . .
O17 W17 O39 102.2(5) . .
O24 W17 O39 91.3(4) . .
O17 W17 O50 101.4(4) . .
O24 W17 O50 158.6(4) . .
O39 W17 O50 87.0(4) . .
O17 W17 O27 98.4(5) . .
O24 W17 O27 87.7(4) . .
O39 W17 O27 159.3(4) . .
O50 W17 O27 86.4(4) . .
O17 W17 O46 170.0(5) . .
O24 W17 O46 75.0(4) . .
O39 W17 O46 86.6(4) . .
O50 W17 O46 83.7(4) . .
O27 W17 O46 73.2(4) . .
O18 W18 O19 105.3(5) . .
O18 W18 O63 101.9(4) . .
O19 W18 O63 93.2(5) . .
O18 W18 O24 96.8(5) . .
O19 W18 O24 88.6(4) . .
O63 W18 O24 160.0(4) . .
O18 W18 O31 95.8(5) . .
O19 W18 O31 158.2(4) . .
O63 W18 O31 87.8(4) . .
O24 W18 O31 83.2(4) . .
O18 W18 O46 164.6(5) . .
O19 W18 O46 85.8(4) . .
O63 W18 O46 87.8(4) . .
O24 W18 O46 72.4(4) . .
O31 W18 O46 72.5(4) . .
W1 O1 Fe6 141.2(6) . .
W2 O2 Na1 146.9(7) . 2_666
W4 O4 Na1 129.0(8) . .
W10 O10 Fe3 141.6(6) . .
W11 O11 Na1 145.9(7) . 2_666
W18 O19 Fe5 143.1(5) . .
W5 O20 W6 116.3(5) . .
W5 O21 W3 154.9(6) . .
W5 O22 W4 116.1(5) . .
W13 O23 W15 115.1(5) . .
W17 O24 W18 116.3(6) . .
W14 O25 W15 116.6(5) . .
W14 O26 W12 155.5(6) . .
W16 O27 W17 116.8(6) . .
W9 O28 W8 115.9(5) . .
W8 O29 Fe4 143.8(6) . .
W7 O30 W3 153.1(6) . .
W16 O31 W18 116.1(5) . .
W4 O32 W2 153.1(6) . .
W16 O33 W12 151.5(6) . .
W5 O34 W7 150.3(5) . .
W16 O35 W14 149.7(5) . .
Fe1 O36 W1 120.5(5) . .
Fe1 O36 W3 124.5(5) . .
W1 O36 W3 97.2(4) . .
Fe1 O36 W2 117.6(5) . .
W1 O36 W2 94.8(3) . .
W3 O36 W2 95.8(4) . .
W13 O37 W11 149.5(6) . .
W9 O38 Fe4 134.6(5) 2_766 2_766
W9 O38 Fe3 124.9(5) 2_766 .
Fe4 O38 Fe3 98.6(5) 2_766 .
W17 O39 Fe5 135.1(5) . .
W17 O39 Fe6 124.5(5) . 2_655
Fe5 O39 Fe6 98.1(5) . 2_655
W15 O40 Fe5 134.9(5) . 2_655
W15 O40 Fe6 124.3(5) . 2_655
Fe5 O40 Fe6 97.6(4) 2_655 2_655
W3 O41 W2 116.8(5) . .
W6 O42 W9 153.0(6) . .
W12 O43 W10 114.6(5) . .
W12 O44 W11 117.3(5) . .
Fe1 O45 W4 119.4(5) . .
Fe1 O45 W6 121.1(5) . .
W4 O45 W6 95.4(4) . .
Fe1 O45 W5 123.4(5) . .
W4 O45 W5 96.0(4) . .
W6 O45 W5 95.0(4) . .
Fe2 O46 W18 117.8(5) . .
Fe2 O46 W17 122.1(5) . .
W18 O46 W17 95.4(4) . .
Fe2 O46 W16 122.3(5) . .
W18 O46 W16 97.3(4) . .
W17 O46 W16 95.9(4) . .
W6 O47 W4 116.9(5) . .
W7 O48 W8 117.1(5) . .
W2 O49 Fe3 143.2(6) . .
W15 O50 W17 155.8(6) . .
W11 O51 Fe6 144.2(7) . .
W7 O52 W9 117.3(5) . .
W10 O53 W11 114.8(5) . .
W10 O54 Fe6 142.1(6) . .
W14 O55 W13 116.8(5) . .
W3 O56 W1 115.2(5) . .
W1 O57 Fe3 143.1(6) . .
Fe2 O58 Fe5 118.2(5) . 2_655
Fe2 O58 Fe6 119.5(5) . .
Fe5 O58 Fe6 99.5(5) 2_655 .
Fe2 O58 Fe5 116.3(6) . .
Fe5 O58 Fe5 101.3(4) 2_655 .
Fe6 O58 Fe5 98.5(4) . .
W1 O59 W2 114.6(5) . .
W4 O60 Fe4 144.6(6) . 2_766
W13 O61 Fe5 141.6(6) . 2_655
Fe1 O62 W8 118.7(5) . .
Fe1 O62 W9 120.5(5) . .
W8 O62 W9 95.4(4) . .
Fe1 O62 W7 123.6(5) . .
W8 O62 W7 97.0(4) . .
W9 O62 W7 95.4(4) . .
W18 O63 W10 149.1(6) . .
Fe1 O64 Fe4 117.7(5) . .
Fe1 O64 Fe4 117.4(5) . 2_766
Fe4 O64 Fe4 102.0(4) . 2_766
Fe1 O64 Fe3 117.6(4) . .
Fe4 O64 Fe3 99.6(4) . .
Fe4 O64 Fe3 99.3(4) 2_766 .
W6 O65 Fe4 135.0(5) . 2_766
W6 O65 Fe3 124.1(5) . 2_766
Fe4 O65 Fe3 97.6(4) 2_766 2_766
Fe2 O66 W13 120.1(5) . .
Fe2 O66 W15 119.9(5) . .
W13 O66 W15 95.3(4) . .
Fe2 O66 W14 124.3(5) . .
W13 O66 W14 95.6(4) . .
W15 O66 W14 94.9(3) . .
Fe2 O67 W10 119.6(5) . .
Fe2 O67 W11 117.2(5) . .
W10 O67 W11 95.0(3) . .
Fe2 O67 W12 125.5(5) . .
W10 O67 W12 97.0(3) . .
W11 O67 W12 96.2(4) . .
W8 O68 W1 150.0(6) . .
C1 N1 H1C 120.0 . .
C1 N1 H1D 120.0 . .
H1C N1 H1D 120.0 . .
C2 N2 H2C 120.0 . .
C2 N2 H2D 120.0 . .
H2C N2 H2D 120.0 . .
C3 N3 H3C 120.0 . .
C3 N3 H3D 120.0 . .
H3C N3 H3D 120.0 . .
N4' N4 C4 71(3) . .
N4 N4' C4 74(3) . .
C5 N5 H5C 120.0 . .
C5 N5 H5D 120.0 . .
H5C N5 H5D 120.0 . .
C7 N6 H6C 120.0 . .
C7 N6 H6D 120.0 . .
H6C N6 H6D 120.0 . .
C7 N6' H6'A 120.0 . .
C7 N6' H6'B 120.0 . .
H6'A N6' H6'B 120.0 . .
C8 N7 H7A 120.0 . .
C8 N7 H7B 120.0 . .
H7A N7 H7B 120.0 . .
C10 N8 H8C 120.0 . .
C10 N8 H8D 120.0 . .
H8C N8 H8D 120.0 . .
C11 N9 H9C 120.0 . .
C11 N9 H9D 120.0 . .
H9C N9 H9D 120.0 . .
C13 N10 H10C 120.0 . .
C13 N10 H10D 120.0 . .
H10C N10 H10D 120.0 . .
C2 C1 N1 115(2) . .
C2 C1 H1A 108.5 . .
N1 C1 H1A 108.5 . .
C2 C1 H1B 108.5 . .
N1 C1 H1B 108.5 . .
H1A C1 H1B 107.5 . .
N2 C2 C1 110.9(19) . .
N2 C2 H2A 109.5 . .
C1 C2 H2A 109.5 . .
N2 C2 H2B 109.5 . .
C1 C2 H2B 109.5 . .
H2A C2 H2B 108.0 . .
N3 C3 C4 110.9(13) . .
N3 C3 H3A 109.5 . .
C4 C3 H3A 109.5 . .
N3 C3 H3B 109.5 . .
C4 C3 H3B 109.5 . .
H3A C3 H3B 108.1 . .
C3 C4 N4' 130(2) . .
C3 C4 N4 96.3(18) . .
N4' C4 N4 35.5(19) . .
C3 C4 H4A 102.1 . .
N4' C4 H4A 102.1 . .
N4 C4 H4A 102.1 . .
C6 C5 N5 117.4(16) . .
C6 C5 H5A 108.0 . .
N5 C5 H5A 108.0 . .
C6 C5 H5B 108.0 . .
N5 C5 H5B 108.0 . .
H5A C5 H5B 107.2 . .
C5 C6 C7 112.6(16) . .
C5 C6 H6A 109.1 . .
C7 C6 H6A 109.1 . .
C5 C6 H6B 109.1 . .
C7 C6 H6B 109.1 . .
H6A C6 H6B 107.8 . .
N6 C7 N6' 103(3) . .
N6 C7 C6 115(3) . .
N6' C7 C6 126(2) . .
N6 C7 H7C 103.4 . .
N6' C7 H7C 103.4 . .
C6 C7 H7C 103.4 . .
C9 C8 N7 105(2) . .
C9 C8 H8A 110.7 . .
N7 C8 H8A 110.7 . .
C9 C8 H8B 110.7 . .
N7 C8 H8B 110.7 . .
H8A C8 H8B 108.8 . .
C10 C9 C8 126(2) . .
C10 C9 H9A 105.8 . .
C8 C9 H9A 105.8 . .
C10 C9 H9B 105.8 . .
C8 C9 H9B 105.8 . .
H9A C9 H9B 106.2 . .
N8 C10 C9 112.7(18) . .
N8 C10 H10A 109.1 . .
C9 C10 H10A 109.1 . .
N8 C10 H10B 109.1 . .
C9 C10 H10B 109.1 . .
H10A C10 H10B 107.8 . .
N9 C11 C12 111.3(16) . .
N9 C11 H11A 109.4 . .
C12 C11 H11A 109.4 . .
N9 C11 H11B 109.4 . .
C12 C11 H11B 109.4 . .
H11A C11 H11B 108.0 . .
C11 C12 C13 112.3(18) . .
C11 C12 H12A 109.1 . .
C13 C12 H12A 109.1 . .
C11 C12 H12B 109.1 . .
C13 C12 H12B 109.1 . .
H12A C12 H12B 107.9 . .
N10 C13 C12 116.4(16) . .
N10 C13 H13A 108.2 . .
C12 C13 H13A 108.2 . .
N10 C13 H13B 108.2 . .
C12 C13 H13B 108.2 . .
H13A C13 H13B 107.3 . .

loop_
_geom_bond_atom_site_label_1
_geom_bond_atom_site_label_2
_geom_bond_distance
_geom_bond_site_symmetry_2
Fe1 O45 1.823(10) .
Fe1 O62 1.835(10) .
Fe1 O36 1.843(9) .
Fe1 O64 1.850(11) .
Fe2 O66 1.829(9) .
Fe2 O58 1.833(10) .
Fe2 O46 1.840(11) .
Fe2 O67 1.850(9) .
Fe3 O49 2.028(11) .
Fe3 O57 2.039(11) .
Fe3 O10 2.041(10) .
Fe3 O38 2.092(10) .
Fe3 O64 2.102(9) .
Fe3 O65 2.109(10) 2_766
Fe4 O29 1.951(10) .
Fe4 O60 1.954(10) 2_766
Fe4 O64 2.027(10) .
Fe4 O64 2.051(10) 2_766
Fe4 O38 2.082(10) 2_766
Fe4 O65 2.084(9) 2_766
Fe5 O19 1.930(11) .
Fe5 O61 1.945(10) 2_655
Fe5 O58 2.051(10) 2_655
Fe5 O39 2.067(10) .
Fe5 O58 2.085(10) .
Fe5 O40 2.087(10) 2_655
Fe6 O51 2.014(11) .
Fe6 O1 2.032(10) .
Fe6 O54 2.056(11) .
Fe6 O58 2.066(10) .
Fe6 O40 2.092(10) 2_655
Fe6 O39 2.094(10) 2_655
Na1 O11 2.295(14) 2_666
Na1 O2 2.363(13) 2_666
Na1 O1W 2.368(17) .
Na1 O6W 2.40(3) .
Na1 O3W 2.52(3) .
Na1 O4 2.613(18) .
W1 O1 1.766(9) .
W1 O57 1.786(11) .
W1 O59 1.926(10) .
W1 O68 1.949(9) .
W1 O56 2.053(11) .
W1 O36 2.180(9) .
W2 O2 1.723(11) .
W2 O49 1.789(12) .
W2 O32 1.936(10) .
W2 O59 1.954(10) .
W2 O41 2.052(12) .
W2 O36 2.254(10) .
W3 O3 1.690(13) .
W3 O41 1.868(11) .
W3 O56 1.880(10) .
W3 O21 1.972(10) .
W3 O30 1.981(10) .
W3 O36 2.249(12) .
W4 O4 1.738(14) .
W4 O60 1.800(11) .
W4 O32 1.884(9) .
W4 O47 1.952(9) .
W4 O22 2.020(12) .
W4 O45 2.222(10) .
W5 O5 1.733(12) .
W5 O21 1.854(10) .
W5 O20 1.908(10) .
W5 O34 1.913(10) .
W5 O22 1.916(11) .
W5 O45 2.271(12) .
W6 O6 1.702(10) .
W6 O65 1.879(10) .
W6 O47 1.911(10) .
W6 O42 1.918(11) .
W6 O20 1.996(12) .
W6 O45 2.229(9) .
W7 O7 1.741(12) .
W7 O30 1.884(9) .
W7 O48 1.916(11) .
W7 O34 1.923(10) .
W7 O52 1.934(10) .
W7 O62 2.257(11) .
W8 O8 1.716(12) .
W8 O29 1.807(11) .
W8 O68 1.910(9) .
W8 O48 2.003(11) .
W8 O28 2.004(9) .
W8 O62 2.206(10) .
W9 O9 1.714(9) .
W9 O28 1.887(10) .
W9 O38 1.890(11) 2_766
W9 O42 1.929(11) .
W9 O52 1.972(12) .
W9 O62 2.253(9) .
W10 O10 1.753(9) .
W10 O54 1.791(11) .
W10 O53 1.920(11) .
W10 O63 1.942(11) .
W10 O43 2.053(10) .
W10 O67 2.189(8) .
W11 O11 1.731(12) .
W11 O51 1.799(10) .
W11 O53 1.942(9) .
W11 O37 1.948(9) .
W11 O44 2.040(11) .
W11 O67 2.224(10) .
W12 O12 1.724(11) .
W12 O44 1.870(12) .
W12 O43 1.910(9) .
W12 O26 1.937(9) .
W12 O33 1.975(11) .
W12 O67 2.265(9) .
W13 O13 1.708(11) .
W13 O61 1.809(10) .
W13 O37 1.914(10) .
W13 O23 1.941(10) .
W13 O55 2.042(11) .
W13 O66 2.221(11) .
W14 O14 1.730(10) .
W14 O55 1.859(11) .
W14 O26 1.903(10) .
W14 O25 1.927(10) .
W14 O35 1.966(10) .
W14 O66 2.264(10) .
W15 O15 1.679(9) .
W15 O40 1.898(10) .
W15 O50 1.907(11) .
W15 O23 1.967(12) .
W15 O25 1.972(10) .
W15 O66 2.238(9) .
W16 O16 1.704(12) .
W16 O33 1.897(10) .
W16 O35 1.897(9) .
W16 O27 1.923(11) .
W16 O31 1.930(11) .
W16 O46 2.235(11) .
W17 O17 1.705(11) .
W17 O24 1.873(10) .
W17 O39 1.899(11) .
W17 O50 1.925(10) .
W17 O27 1.971(11) .
W17 O46 2.234(10) .
W18 O18 1.699(11) .
W18 O19 1.836(12) .
W18 O63 1.916(10) .
W18 O24 2.014(10) .
W18 O31 2.021(11) .
W18 O46 2.231(9) .
O2 Na1 2.363(13) 2_666
O11 Na1 2.295(14) 2_666
O38 W9 1.890(11) 2_766
O38 Fe4 2.082(10) 2_766
O39 Fe6 2.094(10) 2_655
O40 Fe5 2.087(10) 2_655
O40 Fe6 2.092(10) 2_655
O58 Fe5 2.051(10) 2_655
O60 Fe4 1.954(10) 2_766
O61 Fe5 1.945(10) 2_655
O64 Fe4 2.051(10) 2_766
O65 Fe4 2.084(9) 2_766
O65 Fe3 2.109(10) 2_766
N1 C1 1.45(2) .
N1 H1C 0.8600 .
N1 H1D 0.8600 .
N2 C2 1.42(2) .
N2 H2C 0.8600 .
N2 H2D 0.8600 .
N3 C3 1.474(18) .
N3 H3C 0.8600 .
N3 H3D 0.8600 .
N4 N4' 0.94(5) .
N4 C4 1.55(3) .
N4' C4 1.52(4) .
N5 C5 1.52(2) .
N5 H5C 0.8600 .
N5 H5D 0.8600 .
N6 C7 1.23(5) .
N6 H6C 0.8600 .
N6 H6D 0.8600 .
N6' C7 1.27(3) .
N6' H6'A 0.8600 .
N6' H6'B 0.8600 .
N7 C8 1.47(3) .
N7 H7A 0.8600 .
N7 H7B 0.8600 .
N8 C10 1.44(2) .
N8 H8C 0.8600 .
N8 H8D 0.8600 .
N9 C11 1.38(3) .
N9 H9C 0.8600 .
N9 H9D 0.8600 .
N10 C13 1.50(2) .
N10 H10C 0.8600 .
N10 H10D 0.8600 .
C1 C2 1.43(3) .
C1 H1A 0.9700 .
C1 H1B 0.9700 .
C2 H2A 0.9700 .
C2 H2B 0.9700 .
C3 C4 1.504(10) .
C3 H3A 0.9700 .
C3 H3B 0.9700 .
C4 H4A 0.9800 .
C5 C6 1.494(10) .
C5 H5A 0.9700 .
C5 H5B 0.9700 .
C6 C7 1.496(9) .
C6 H6A 0.9700 .
C6 H6B 0.9700 .
C7 H7C 0.9800 .
C8 C9 1.46(3) .
C8 H8A 0.9700 .
C8 H8B 0.9700 .
C9 C10 1.44(3) .
C9 H9A 0.9700 .
C9 H9B 0.9700 .
C10 H10A 0.9700 .
C10 H10B 0.9700 .
C11 C12 1.503(10) .
C11 H11A 0.9700 .
C11 H11B 0.9700 .
C12 C13 1.509(10) .
C12 H12A 0.9700 .
C12 H12B 0.9700 .
C13 H13A 0.9700 .
C13 H13B 0.9700 .

loop_
_geom_torsion_atom_site_label_1
_geom_torsion_atom_site_label_2
_geom_torsion_atom_site_label_3
_geom_torsion_atom_site_label_4
_geom_torsion
_geom_torsion_site_symmetry_1
_geom_torsion_site_symmetry_2
_geom_torsion_site_symmetry_3
_geom_torsion_site_symmetry_4
O57 W1 O1 Fe6 -46.8(10) . . . .
O59 W1 O1 Fe6 49.3(10) . . . .
O68 W1 O1 Fe6 -140.9(9) . . . .
O56 W1 O1 Fe6 133.1(9) . . . .
O36 W1 O1 Fe6 94.1(19) . . . .
O51 Fe6 O1 W1 -58.0(10) . . . .
O54 Fe6 O1 W1 28.1(10) . . . .
O58 Fe6 O1 W1 93(7) . . . .
O40 Fe6 O1 W1 120.3(9) 2_655 . . .
O39 Fe6 O1 W1 -152.1(9) 2_655 . . .
O49 W2 O2 Na1 147.4(11) . . . 2_666
O32 W2 O2 Na1 -118.2(11) . . . 2_666
O59 W2 O2 Na1 51.3(12) . . . 2_666
O41 W2 O2 Na1 -29.5(12) . . . 2_666
O36 W2 O2 Na1 -3(3) . . . 2_666
O60 W4 O4 Na1 12.0(8) . . . .
O32 W4 O4 Na1 -82.9(8) . . . .
O47 W4 O4 Na1 103.4(8) . . . .
O22 W4 O4 Na1 -172.2(7) . . . .
O45 W4 O4 Na1 153(2) . . . .
O11 Na1 O4 W4 -162.5(8) 2_666 . . .
O2 Na1 O4 W4 117.7(8) 2_666 . . .
O1W Na1 O4 W4 15.5(8) . . . .
O6W Na1 O4 W4 -33(4) . . . .
O3W Na1 O4 W4 -78.8(10) . . . .
O54 W10 O10 Fe3 -47.2(10) . . . .
O53 W10 O10 Fe3 48.2(9) . . . .
O63 W10 O10 Fe3 -141.3(9) . . . .
O43 W10 O10 Fe3 133.1(9) . . . .
O67 W10 O10 Fe3 92.0(18) . . . .
O49 Fe3 O10 W10 -58.9(9) . . . .
O57 Fe3 O10 W10 28.0(9) . . . .
O38 Fe3 O10 W10 -152.9(9) . . . .
O64 Fe3 O10 W10 97(5) . . . .
O65 Fe3 O10 W10 120.5(9) 2_766 . . .
O51 W11 O11 Na1 150.5(10) . . . 2_666
O53 W11 O11 Na1 56.8(11) . . . 2_666
O37 W11 O11 Na1 -113.1(10) . . . 2_666
O44 W11 O11 Na1 -27.1(11) . . . 2_666
O67 W11 O11 Na1 -1(3) . . . 2_666
O18 W18 O19 Fe5 -141.4(10) . . . .
O63 W18 O19 Fe5 115.4(10) . . . .
O24 W18 O19 Fe5 -44.7(10) . . . .
O31 W18 O19 Fe5 23.2(19) . . . .
O46 W18 O19 Fe5 27.8(10) . . . .
O61 Fe5 O19 W18 113.3(10) 2_655 . . .
O58 Fe5 O19 W18 -35(3) 2_655 . . .
O39 Fe5 O19 W18 19.6(10) . . . .
O58 Fe5 O19 W18 -72.2(10) . . . .
O40 Fe5 O19 W18 -153.6(10) 2_655 . . .
O5 W5 O20 W6 -173.9(6) . . . .
O21 W5 O20 W6 9.0(17) . . . .
O34 W5 O20 W6 84.5(6) . . . .
O22 W5 O20 W6 -76.1(6) . . . .
O45 W5 O20 W6 -2.1(5) . . . .
O6 W6 O20 W5 175.1(6) . . . .
O65 W6 O20 W5 4.0(17) . . . .
O47 W6 O20 W5 76.9(6) . . . .
O42 W6 O20 W5 -83.1(6) . . . .
O45 W6 O20 W5 2.2(5) . . . .
O5 W5 O21 W3 -126.9(17) . . . .
O20 W5 O21 W3 50(3) . . . .
O34 W5 O21 W3 -25.7(17) . . . .
O22 W5 O21 W3 135.3(17) . . . .
O45 W5 O21 W3 60.9(17) . . . .
O3 W3 O21 W5 124.5(17) . . . .
O41 W3 O21 W5 -135.5(17) . . . .
O56 W3 O21 W5 -33(3) . . . .
O30 W3 O21 W5 24.7(17) . . . .
O36 W3 O21 W5 -60.1(17) . . . .
O5 W5 O22 W4 173.4(5) . . . .
O21 W5 O22 W4 -85.3(6) . . . .
O20 W5 O22 W4 75.4(6) . . . .
O34 W5 O22 W4 -8.1(15) . . . .
O45 W5 O22 W4 1.1(4) . . . .
O4 W4 O22 W5 -174.0(6) . . . .
O60 W4 O22 W5 -5.3(14) . . . .
O32 W4 O22 W5 84.5(5) . . . .
O47 W4 O22 W5 -75.3(5) . . . .
O45 W4 O22 W5 -1.1(4) . . . .
O13 W13 O23 W15 178.7(6) . . . .
O61 W13 O23 W15 -78.9(6) . . . .
O37 W13 O23 W15 19.0(15) . . . .
O55 W13 O23 W15 81.0(6) . . . .
O66 W13 O23 W15 7.4(5) . . . .
O15 W15 O23 W13 -178.6(6) . . . .
O40 W15 O23 W13 80.2(6) . . . .
O50 W15 O23 W13 -0.9(17) . . . .
O25 W15 O23 W13 -81.9(6) . . . .
O66 W15 O23 W13 -7.4(5) . . . .
O17 W17 O24 W18 179.5(6) . . . .
O39 W17 O24 W18 -77.9(6) . . . .
O50 W17 O24 W18 7.2(16) . . . .
O27 W17 O24 W18 81.5(6) . . . .
O46 W17 O24 W18 8.2(5) . . . .
O18 W18 O24 W17 -177.1(6) . . . .
O19 W18 O24 W17 77.6(6) . . . .
O63 W18 O24 W17 -18.1(17) . . . .
O31 W18 O24 W17 -82.1(6) . . . .
O46 W18 O24 W17 -8.3(5) . . . .
O14 W14 O25 W15 -172.7(6) . . . .
O55 W14 O25 W15 -73.4(6) . . . .
O26 W14 O25 W15 29.4(18) . . . .
O35 W14 O25 W15 87.7(6) . . . .
O66 W14 O25 W15 0.8(5) . . . .
O15 W15 O25 W14 171.1(6) . . . .
O40 W15 O25 W14 -1.9(18) . . . .
O50 W15 O25 W14 -87.0(6) . . . .
O23 W15 O25 W14 73.6(6) . . . .
O66 W15 O25 W14 -0.8(5) . . . .
O14 W14 O26 W12 -132.7(16) . . . .
O55 W14 O26 W12 127.3(16) . . . .
O25 W14 O26 W12 25(3) . . . .
O35 W14 O26 W12 -33.4(16) . . . .
O66 W14 O26 W12 52.5(16) . . . .
O12 W12 O26 W14 132.2(16) . . . .
O44 W12 O26 W14 -126.8(17) . . . .
O43 W12 O26 W14 -25(3) . . . .
O33 W12 O26 W14 33.7(16) . . . .
O67 W12 O26 W14 -52.4(16) . . . .
O16 W16 O27 W17 168.1(6) . . . .
O33 W16 O27 W17 -16.8(17) . . . .
O35 W16 O27 W17 -90.0(6) . . . .
O31 W16 O27 W17 72.0(6) . . . .
O46 W16 O27 W17 -1.2(5) . . . .
O17 W17 O27 W16 -173.3(6) . . . .
O24 W17 O27 W16 -73.7(6) . . . .
O39 W17 O27 W16 14.0(15) . . . .
O50 W17 O27 W16 85.7(6) . . . .
O46 W17 O27 W16 1.2(5) . . . .
O9 W9 O28 W8 179.5(7) . . . .
O38 W9 O28 W8 -78.1(6) 2_766 . . .
O42 W9 O28 W8 10.4(17) . . . .
O52 W9 O28 W8 81.9(6) . . . .
O62 W9 O28 W8 8.2(5) . . . .
O8 W8 O28 W9 -178.0(7) . . . .
O29 W8 O28 W9 78.4(6) . . . .
O68 W8 O28 W9 -16.7(17) . . . .
O48 W8 O28 W9 -82.5(6) . . . .
O62 W8 O28 W9 -8.5(5) . . . .
O8 W8 O29 Fe4 -145.7(9) . . . .
O68 W8 O29 Fe4 111.8(10) . . . .
O48 W8 O29 Fe4 15.6(18) . . . .
O28 W8 O29 Fe4 -48.3(10) . . . .
O62 W8 O29 Fe4 25.2(9) . . . .
O60 Fe4 O29 W8 117.9(10) 2_766 . . .
O64 Fe4 O29 W8 -68.6(10) . . . .
O64 Fe4 O29 W8 -28(3) 2_766 . . .
O38 Fe4 O29 W8 22.7(10) 2_766 . . .
O65 Fe4 O29 W8 -150.9(9) 2_766 . . .
O7 W7 O30 W3 125.2(15) . . . .
O48 W7 O30 W3 -137.8(15) . . . .
O34 W7 O30 W3 22.2(15) . . . .
O52 W7 O30 W3 -51(2) . . . .
O62 W7 O30 W3 -64.7(15) . . . .
O3 W3 O30 W7 -121.0(15) . . . .
O41 W3 O30 W7 49(2) . . . .
O56 W3 O30 W7 140.0(16) . . . .
O21 W3 O30 W7 -21.6(15) . . . .
O36 W3 O30 W7 65.1(15) . . . .
O16 W16 O31 W18 -172.3(6) . . . .
O33 W16 O31 W18 87.3(6) . . . .
O35 W16 O31 W18 9.8(17) . . . .
O27 W16 O31 W18 -75.9(6) . . . .
O46 W16 O31 W18 -2.6(5) . . . .
O18 W18 O31 W16 172.5(6) . . . .
O19 W18 O31 W16 7.4(15) . . . .
O63 W18 O31 W16 -85.8(6) . . . .
O24 W18 O31 W16 76.3(6) . . . .
O46 W18 O31 W16 2.6(5) . . . .
O4 W4 O32 W2 121.6(14) . . . .
O60 W4 O32 W2 16.8(14) . . . .
O47 W4 O32 W2 -75(2) . . . .
O22 W4 O32 W2 -141.8(14) . . . .
O45 W4 O32 W2 -68.2(14) . . . .
O2 W2 O32 W4 -122.6(14) . . . .
O49 W2 O32 W4 -18.0(14) . . . .
O59 W2 O32 W4 84(2) . . . .
O41 W2 O32 W4 141.0(14) . . . .
O36 W2 O32 W4 68.8(14) . . . .
O16 W16 O33 W12 133.3(12) . . . .
O35 W16 O33 W12 31.7(12) . . . .
O27 W16 O33 W12 -42(2) . . . .
O31 W16 O33 W12 -130.8(12) . . . .
O46 W16 O33 W12 -56.7(12) . . . .
O12 W12 O33 W16 -129.8(12) . . . .
O44 W12 O33 W16 31.3(19) . . . .
O43 W12 O33 W16 130.6(12) . . . .
O26 W12 O33 W16 -31.1(12) . . . .
O67 W12 O33 W16 55.9(12) . . . .
O5 W5 O34 W7 123.9(12) . . . .
O21 W5 O34 W7 23.2(13) . . . .
O20 W5 O34 W7 -138.0(13) . . . .
O22 W5 O34 W7 -54.5(19) . . . .
O45 W5 O34 W7 -63.3(12) . . . .
O7 W7 O34 W5 -124.4(12) . . . .
O30 W7 O34 W5 -22.8(12) . . . .
O48 W7 O34 W5 56.8(19) . . . .
O52 W7 O34 W5 137.3(13) . . . .
O62 W7 O34 W5 63.2(12) . . . .
O16 W16 O35 W14 -128.6(12) . . . .
O33 W16 O35 W14 -28.6(12) . . . .
O27 W16 O35 W14 135.2(12) . . . .
O31 W16 O35 W14 49(2) . . . .
O46 W16 O35 W14 61.2(12) . . . .
O14 W14 O35 W16 128.0(12) . . . .
O55 W14 O35 W16 -56.7(19) . . . .
O26 W14 O35 W16 27.9(12) . . . .
O25 W14 O35 W16 -135.1(12) . . . .
O66 W14 O35 W16 -60.5(12) . . . .
O45 Fe1 O36 W1 179.9(6) . . . .
O62 Fe1 O36 W1 -66.7(7) . . . .
O64 Fe1 O36 W1 56.2(7) . . . .
O45 Fe1 O36 W3 -54.6(7) . . . .
O62 Fe1 O36 W3 58.8(7) . . . .
O64 Fe1 O36 W3 -178.4(5) . . . .
O45 Fe1 O36 W2 65.2(7) . . . .
O62 Fe1 O36 W2 178.6(5) . . . .
O64 Fe1 O36 W2 -58.5(7) . . . .
O1 W1 O36 Fe1 174.7(14) . . . .
O57 W1 O36 Fe1 -42.9(6) . . . .
O59 W1 O36 Fe1 -138.6(7) . . . .
O68 W1 O36 Fe1 47.8(6) . . . .
O56 W1 O36 Fe1 133.7(7) . . . .
O1 W1 O36 W3 37.2(18) . . . .
O57 W1 O36 W3 179.7(4) . . . .
O59 W1 O36 W3 83.9(4) . . . .
O68 W1 O36 W3 -89.6(4) . . . .
O56 W1 O36 W3 -3.7(4) . . . .
O1 W1 O36 W2 -59.2(18) . . . .
O57 W1 O36 W2 83.2(4) . . . .
O59 W1 O36 W2 -12.5(4) . . . .
O68 W1 O36 W2 173.9(5) . . . .
O56 W1 O36 W2 -100.2(4) . . . .
O3 W3 O36 Fe1 -175(3) . . . .
O41 W3 O36 Fe1 130.0(7) . . . .
O56 W3 O36 Fe1 -131.0(7) . . . .
O21 W3 O36 Fe1 39.0(6) . . . .
O30 W3 O36 Fe1 -44.2(6) . . . .
O3 W3 O36 W1 -40(4) . . . .
O41 W3 O36 W1 -95.0(4) . . . .
O56 W3 O36 W1 4.0(4) . . . .
O21 W3 O36 W1 174.0(4) . . . .
O30 W3 O36 W1 90.8(4) . . . .
O3 W3 O36 W2 55(4) . . . .
O41 W3 O36 W2 0.6(4) . . . .
O56 W3 O36 W2 99.6(4) . . . .
O21 W3 O36 W2 -90.4(4) . . . .
O30 W3 O36 W2 -173.5(4) . . . .
O2 W2 O36 Fe1 -162.2(18) . . . .
O49 W2 O36 Fe1 46.3(6) . . . .
O32 W2 O36 Fe1 -45.7(6) . . . .
O59 W2 O36 Fe1 140.7(7) . . . .
O41 W2 O36 Fe1 -134.6(7) . . . .
O2 W2 O36 W1 70(2) . . . .
O49 W2 O36 W1 -82.0(4) . . . .
O32 W2 O36 W1 -173.9(5) . . . .
O59 W2 O36 W1 12.5(4) . . . .
O41 W2 O36 W1 97.2(4) . . . .
O2 W2 O36 W3 -28(2) . . . .
O49 W2 O36 W3 -179.7(4) . . . .
O32 W2 O36 W3 88.4(4) . . . .
O59 W2 O36 W3 -85.2(4) . . . .
O41 W2 O36 W3 -0.5(3) . . . .
O13 W13 O37 W11 119.8(13) . . . .
O61 W13 O37 W11 17.1(14) . . . .
O23 W13 O37 W11 -80.4(19) . . . .
O55 W13 O37 W11 -142.1(14) . . . .
O66 W13 O37 W11 -69.2(13) . . . .
O11 W11 O37 W13 -121.4(13) . . . .
O51 W11 O37 W13 -17.3(14) . . . .
O53 W11 O37 W13 86.4(17) . . . .
O44 W11 O37 W13 142.3(14) . . . .
O67 W11 O37 W13 69.9(13) . . . .
O49 Fe3 O38 W9 -112.1(6) . . . 2_766
O57 Fe3 O38 W9 157.4(19) . . . 2_766
O10 Fe3 O38 W9 -17.9(7) . . . 2_766
O64 Fe3 O38 W9 157.6(7) . . . 2_766
O65 Fe3 O38 W9 77.3(6) 2_766 . . 2_766
O49 Fe3 O38 Fe4 81.6(4) . . . 2_766
O57 Fe3 O38 Fe4 -9(2) . . . 2_766
O10 Fe3 O38 Fe4 175.8(4) . . . 2_766
O64 Fe3 O38 Fe4 -8.7(4) . . . 2_766
O65 Fe3 O38 Fe4 -89.0(4) 2_766 . . 2_766
O17 W17 O39 Fe5 142.3(8) . . . .
O24 W17 O39 Fe5 42.1(8) . . . .
O50 W17 O39 Fe5 -116.6(8) . . . .
O27 W17 O39 Fe5 -45.0(16) . . . .
O46 W17 O39 Fe5 -32.8(7) . . . .
O17 W17 O39 Fe6 -58.8(7) . . . 2_655
O24 W17 O39 Fe6 -159.1(6) . . . 2_655
O50 W17 O39 Fe6 42.2(6) . . . 2_655
O27 W17 O39 Fe6 113.8(11) . . . 2_655
O46 W17 O39 Fe6 126.0(6) . . . 2_655
O19 Fe5 O39 W17 -15.2(8) . . . .
O61 Fe5 O39 W17 -113.3(8) 2_655 . . .
O58 Fe5 O39 W17 155.4(8) 2_655 . . .
O58 Fe5 O39 W17 77.1(8) . . . .
O40 Fe5 O39 W17 116(2) 2_655 . . .
O19 Fe5 O39 Fe6 -177.7(4) . . . 2_655
O61 Fe5 O39 Fe6 84.2(5) 2_655 . . 2_655
O58 Fe5 O39 Fe6 -7.1(4) 2_655 . . 2_655
O58 Fe5 O39 Fe6 -85.4(4) . . . 2_655
O40 Fe5 O39 Fe6 -47(3) 2_655 . . 2_655
O15 W15 O40 Fe5 -143.2(7) . . . 2_655
O50 W15 O40 Fe5 115.2(7) . . . 2_655
O23 W15 O40 Fe5 -45.4(7) . . . 2_655
O25 W15 O40 Fe5 29.7(18) . . . 2_655
O66 W15 O40 Fe5 28.6(7) . . . 2_655
O15 W15 O40 Fe6 61.7(6) . . . 2_655
O50 W15 O40 Fe6 -39.9(6) . . . 2_655
O23 W15 O40 Fe6 159.5(6) . . . 2_655
O25 W15 O40 Fe6 -125.4(13) . . . 2_655
O66 W15 O40 Fe6 -126.5(6) . . . 2_655
O3 W3 O41 W2 -174.1(6) . . . .
O56 W3 O41 W2 -73.4(6) . . . .
O21 W3 O41 W2 85.2(6) . . . .
O30 W3 O41 W2 15.7(15) . . . .
O36 W3 O41 W2 -0.7(4) . . . .
O2 W2 O41 W3 174.9(6) . . . .
O49 W2 O41 W3 3.1(14) . . . .
O32 W2 O41 W3 -84.8(5) . . . .
O59 W2 O41 W3 75.5(5) . . . .
O36 W2 O41 W3 0.7(5) . . . .
O6 W6 O42 W9 -124.5(12) . . . .
O65 W6 O42 W9 -22.3(12) . . . .
O47 W6 O42 W9 69(2) . . . .
O20 W6 O42 W9 139.5(12) . . . .
O45 W6 O42 W9 65.4(12) . . . .
O9 W9 O42 W6 123.0(12) . . . .
O28 W9 O42 W6 -68(2) . . . .
O38 W9 O42 W6 21.3(12) 2_766 . . .
O52 W9 O42 W6 -139.4(12) . . . .
O62 W9 O42 W6 -65.8(12) . . . .
O12 W12 O43 W10 169.8(6) . . . .
O44 W12 O43 W10 66.9(6) . . . .
O26 W12 O43 W10 -32.7(16) . . . .
O33 W12 O43 W10 -91.1(5) . . . .
O67 W12 O43 W10 -4.7(5) . . . .
O10 W10 O43 W12 -164.8(6) . . . .
O54 W10 O43 W12 16.0(17) . . . .
O53 W10 O43 W12 -70.3(5) . . . .
O63 W10 O43 W12 92.6(5) . . . .
O67 W10 O43 W12 4.9(5) . . . .
O12 W12 O44 W11 -171.2(5) . . . .
O43 W12 O44 W11 -69.5(5) . . . .
O26 W12 O44 W11 89.4(5) . . . .
O33 W12 O44 W11 27.8(13) . . . .
O67 W12 O44 W11 2.3(4) . . . .
O11 W11 O44 W12 172.0(5) . . . .
O51 W11 O44 W12 -1.0(14) . . . .
O53 W11 O44 W12 72.0(5) . . . .
O37 W11 O44 W12 -89.9(6) . . . .
O67 W11 O44 W12 -2.4(4) . . . .
O62 Fe1 O45 W4 -178.7(5) . . . .
O36 Fe1 O45 W4 -65.5(7) . . . .
O64 Fe1 O45 W4 58.9(7) . . . .
O62 Fe1 O45 W6 63.6(7) . . . .
O36 Fe1 O45 W6 176.8(6) . . . .
O64 Fe1 O45 W6 -58.8(7) . . . .
O62 Fe1 O45 W5 -57.7(6) . . . .
O36 Fe1 O45 W5 55.5(7) . . . .
O64 Fe1 O45 W5 180.0(5) . . . .
O4 W4 O45 Fe1 171(2) . . . .
O60 W4 O45 Fe1 -46.7(6) . . . .
O32 W4 O45 Fe1 45.6(7) . . . .
O47 W4 O45 Fe1 -137.2(7) . . . .
O22 W4 O45 Fe1 134.9(7) . . . .
O4 W4 O45 W6 -58(3) . . . .
O60 W4 O45 W6 83.7(4) . . . .
O32 W4 O45 W6 176.0(5) . . . .
O47 W4 O45 W6 -6.8(4) . . . .
O22 W4 O45 W6 -94.8(4) . . . .
O4 W4 O45 W5 37(3) . . . .
O60 W4 O45 W5 179.3(4) . . . .
O32 W4 O45 W5 -88.4(4) . . . .
O47 W4 O45 W5 88.8(4) . . . .
O22 W4 O45 W5 0.8(3) . . . .
O6 W6 O45 Fe1 -171.7(19) . . . .
O65 W6 O45 Fe1 44.6(7) . . . .
O47 W6 O45 Fe1 136.1(8) . . . .
O42 W6 O45 Fe1 -45.3(7) . . . .
O20 W6 O45 Fe1 -135.9(7) . . . .
O6 W6 O45 W4 59(2) . . . .
O65 W6 O45 W4 -84.5(4) . . . .
O47 W6 O45 W4 7.0(4) . . . .
O42 W6 O45 W4 -174.5(5) . . . .
O20 W6 O45 W4 94.9(5) . . . .
O6 W6 O45 W5 -37(2) . . . .
O65 W6 O45 W5 178.9(4) . . . .
O47 W6 O45 W5 -89.6(5) . . . .
O42 W6 O45 W5 89.0(4) . . . .
O20 W6 O45 W5 -1.7(4) . . . .
O5 W5 O45 Fe1 -177(2) . . . .
O21 W5 O45 Fe1 -41.9(6) . . . .
O20 W5 O45 Fe1 134.4(7) . . . .
O34 W5 O45 Fe1 44.7(6) . . . .
O22 W5 O45 Fe1 -132.2(6) . . . .
O5 W5 O45 W4 -45(2) . . . .
O21 W5 O45 W4 89.4(4) . . . .
O20 W5 O45 W4 -94.2(4) . . . .
O34 W5 O45 W4 176.1(4) . . . .
O22 W5 O45 W4 -0.9(4) . . . .
O5 W5 O45 W6 51(2) . . . .
O21 W5 O45 W6 -174.6(5) . . . .
O20 W5 O45 W6 1.7(4) . . . .
O34 W5 O45 W6 -88.0(4) . . . .
O22 W5 O45 W6 95.1(4) . . . .
O66 Fe2 O46 W18 177.9(5) . . . .
O58 Fe2 O46 W18 -59.6(6) . . . .
O67 Fe2 O46 W18 64.4(6) . . . .
O66 Fe2 O46 W17 -64.9(6) . . . .
O58 Fe2 O46 W17 57.5(6) . . . .
O67 Fe2 O46 W17 -178.4(5) . . . .
O66 Fe2 O46 W16 57.7(6) . . . .
O58 Fe2 O46 W16 -179.8(4) . . . .
O67 Fe2 O46 W16 -55.7(6) . . . .
O18 W18 O46 Fe2 -175.9(14) . . . .
O19 W18 O46 Fe2 47.2(6) . . . .
O63 W18 O46 Fe2 -46.3(6) . . . .
O24 W18 O46 Fe2 137.1(6) . . . .
O31 W18 O46 Fe2 -134.6(6) . . . .
O18 W18 O46 W17 53.3(18) . . . .
O19 W18 O46 W17 -83.6(4) . . . .
O63 W18 O46 W17 -177.0(5) . . . .
O24 W18 O46 W17 6.3(4) . . . .
O31 W18 O46 W17 94.6(4) . . . .
O18 W18 O46 W16 -43.4(18) . . . .
O19 W18 O46 W16 179.7(4) . . . .
O63 W18 O46 W16 86.3(4) . . . .
O24 W18 O46 W16 -90.4(4) . . . .
O31 W18 O46 W16 -2.1(4) . . . .
O17 W17 O46 Fe2 166(2) . . . .
O24 W17 O46 Fe2 -134.4(7) . . . .
O39 W17 O46 Fe2 -42.1(6) . . . .
O50 W17 O46 Fe2 45.2(6) . . . .
O27 W17 O46 Fe2 133.4(6) . . . .
O17 W17 O46 W18 -66(2) . . . .
O24 W17 O46 W18 -6.7(4) . . . .
O39 W17 O46 W18 85.6(4) . . . .
O50 W17 O46 W18 172.9(5) . . . .
O27 W17 O46 W18 -98.9(5) . . . .
O17 W17 O46 W16 32(2) . . . .
O24 W17 O46 W16 91.2(4) . . . .
O39 W17 O46 W16 -176.5(4) . . . .
O50 W17 O46 W16 -89.1(4) . . . .
O27 W17 O46 W16 -1.0(4) . . . .
O16 W16 O46 Fe2 177.9(14) . . . .
O33 W16 O46 Fe2 42.3(5) . . . .
O35 W16 O46 Fe2 -44.5(6) . . . .
O27 W16 O46 Fe2 -133.2(6) . . . .
O31 W16 O46 Fe2 131.7(6) . . . .
O16 W16 O46 W18 48.4(17) . . . .
O33 W16 O46 W18 -87.2(4) . . . .
O35 W16 O46 W18 -174.1(4) . . . .
O27 W16 O46 W18 97.2(4) . . . .
O31 W16 O46 W18 2.1(4) . . . .
O16 W16 O46 W17 -47.8(17) . . . .
O33 W16 O46 W17 176.5(4) . . . .
O35 W16 O46 W17 89.7(4) . . . .
O27 W16 O46 W17 1.0(4) . . . .
O31 W16 O46 W17 -94.1(4) . . . .
O6 W6 O47 W4 -179.2(7) . . . .
O65 W6 O47 W4 78.5(6) . . . .
O42 W6 O47 W4 -12.9(17) . . . .
O20 W6 O47 W4 -84.0(6) . . . .
O45 W6 O47 W4 -8.9(6) . . . .
O4 W4 O47 W6 179.6(7) . . . .
O60 W4 O47 W6 -76.3(6) . . . .
O32 W4 O47 W6 16.5(17) . . . .
O22 W4 O47 W6 83.7(6) . . . .
O45 W4 O47 W6 8.9(6) . . . .
O7 W7 O48 W8 -174.8(5) . . . .
O30 W7 O48 W8 83.1(6) . . . .
O34 W7 O48 W8 4.0(14) . . . .
O52 W7 O48 W8 -76.2(5) . . . .
O62 W7 O48 W8 -2.7(4) . . . .
O8 W8 O48 W7 174.5(5) . . . .
O29 W8 O48 W7 12.8(14) . . . .
O68 W8 O48 W7 -84.3(5) . . . .
O28 W8 O48 W7 77.5(5) . . . .
O62 W8 O48 W7 2.8(4) . . . .
O2 W2 O49 Fe3 -145.7(8) . . . .
O32 W2 O49 Fe3 113.0(9) . . . .
O59 W2 O49 Fe3 -44.2(9) . . . .
O41 W2 O49 Fe3 25.8(17) . . . .
O36 W2 O49 Fe3 28.1(8) . . . .
O57 Fe3 O49 W2 17.1(9) . . . .
O10 Fe3 O49 W2 106.3(9) . . . .
O38 Fe3 O49 W2 -151.5(9) . . . .
O64 Fe3 O49 W2 -71.8(9) . . . .
O65 Fe3 O49 W2 -70(3) 2_766 . . .
O15 W15 O50 W17 -126.7(14) . . . .
O40 W15 O50 W17 -25.6(14) . . . .
O23 W15 O50 W17 56(2) . . . .
O25 W15 O50 W17 136.0(14) . . . .
O66 W15 O50 W17 61.9(14) . . . .
O17 W17 O50 W15 126.4(14) . . . .
O24 W17 O50 W15 -61(2) . . . .
O39 W17 O50 W15 24.6(14) . . . .
O27 W17 O50 W15 -135.8(15) . . . .
O46 W17 O50 W15 -62.3(14) . . . .
O11 W11 O51 Fe6 -149.9(9) . . . .
O53 W11 O51 Fe6 -48.7(9) . . . .
O37 W11 O51 Fe6 110.2(9) . . . .
O44 W11 O51 Fe6 22.9(17) . . . .
O67 W11 O51 Fe6 24.3(9) . . . .
O1 Fe6 O51 W11 110.6(9) . . . .
O54 Fe6 O51 W11 21.6(9) . . . .
O58 Fe6 O51 W11 -67.8(9) . . . .
O40 Fe6 O51 W11 -58(3) 2_655 . . .
O39 Fe6 O51 W11 -148.0(9) 2_655 . . .
O7 W7 O52 W9 169.2(6) . . . .
O30 W7 O52 W9 -14.1(16) . . . .
O48 W7 O52 W9 72.3(6) . . . .
O34 W7 O52 W9 -87.7(6) . . . .
O62 W7 O52 W9 -0.4(5) . . . .
O9 W9 O52 W7 -173.7(6) . . . .
O28 W9 O52 W7 -74.4(6) . . . .
O38 W9 O52 W7 11.2(16) 2_766 . . .
O42 W9 O52 W7 85.6(6) . . . .
O62 W9 O52 W7 0.4(5) . . . .
O10 W10 O53 W11 -176.0(5) . . . .
O54 W10 O53 W11 -71.1(5) . . . .
O63 W10 O53 W11 31.8(15) . . . .
O43 W10 O53 W11 89.4(5) . . . .
O67 W10 O53 W11 14.9(5) . . . .
O11 W11 O53 W10 176.0(6) . . . .
O51 W11 O53 W10 72.3(6) . . . .
O37 W11 O53 W10 -32.0(14) . . . .
O44 W11 O53 W10 -88.3(6) . . . .
O67 W11 O53 W10 -14.8(4) . . . .
O10 W10 O54 Fe6 137.0(9) . . . .
O53 W10 O54 Fe6 40.8(9) . . . .
O63 W10 O54 Fe6 -119.4(9) . . . .
O43 W10 O54 Fe6 -43.8(19) . . . .
O67 W10 O54 Fe6 -33.1(9) . . . .
O51 Fe6 O54 W10 -15.7(9) . . . .
O1 Fe6 O54 W10 -108.3(9) . . . .
O58 Fe6 O54 W10 74.6(9) . . . .
O40 Fe6 O54 W10 156.2(9) 2_655 . . .
O39 Fe6 O54 W10 73(3) 2_655 . . .
O14 W14 O55 W13 173.0(5) . . . .
O26 W14 O55 W13 -85.3(5) . . . .
O25 W14 O55 W13 75.2(5) . . . .
O35 W14 O55 W13 -2.3(15) . . . .
O66 W14 O55 W13 1.6(4) . . . .
O13 W13 O55 W14 -177.5(5) . . . .
O61 W13 O55 W14 -2.4(14) . . . .
O37 W13 O55 W14 83.3(6) . . . .
O23 W13 O55 W14 -77.7(6) . . . .
O66 W13 O55 W14 -1.7(4) . . . .
O3 W3 O56 W1 169.7(6) . . . .
O41 W3 O56 W1 68.8(6) . . . .
O21 W3 O56 W1 -32.5(15) . . . .
O30 W3 O56 W1 -90.0(6) . . . .
O36 W3 O56 W1 -4.7(4) . . . .
O1 W1 O56 W3 -165.5(5) . . . .
O57 W1 O56 W3 14.3(15) . . . .
O59 W1 O56 W3 -71.1(5) . . . .
O68 W1 O56 W3 91.8(5) . . . .
O36 W1 O56 W3 4.9(5) . . . .
O1 W1 O57 Fe3 136.1(9) . . . .
O59 W1 O57 Fe3 39.7(9) . . . .
O68 W1 O57 Fe3 -120.2(9) . . . .
O56 W1 O57 Fe3 -43.7(18) . . . .
O36 W1 O57 Fe3 -34.7(9) . . . .
O49 Fe3 O57 W1 -13.7(9) . . . .
O10 Fe3 O57 W1 -107.2(9) . . . .
O38 Fe3 O57 W1 77(2) . . . .
O64 Fe3 O57 W1 77.2(9) . . . .
O65 Fe3 O57 W1 156.8(9) 2_766 . . .
O66 Fe2 O58 Fe5 0.8(7) . . . 2_655
O46 Fe2 O58 Fe5 -118.7(6) . . . 2_655
O67 Fe2 O58 Fe5 120.4(5) . . . 2_655
O66 Fe2 O58 Fe6 -120.5(6) . . . .
O46 Fe2 O58 Fe6 120.0(6) . . . .
O67 Fe2 O58 Fe6 -0.8(7) . . . .
O66 Fe2 O58 Fe5 121.6(5) . . . .
O46 Fe2 O58 Fe5 2.1(6) . . . .
O67 Fe2 O58 Fe5 -118.7(5) . . . .
O51 Fe6 O58 Fe2 43.8(6) . . . .
O1 Fe6 O58 Fe2 -107(7) . . . .
O54 Fe6 O58 Fe2 -42.4(6) . . . .
O40 Fe6 O58 Fe2 -134.8(6) 2_655 . . .
O39 Fe6 O58 Fe2 137.3(6) 2_655 . . .
O51 Fe6 O58 Fe5 -86.4(4) . . . 2_655
O1 Fe6 O58 Fe5 123(7) . . . 2_655
O54 Fe6 O58 Fe5 -172.5(4) . . . 2_655
O40 Fe6 O58 Fe5 95.1(4) 2_655 . . 2_655
O39 Fe6 O58 Fe5 7.2(4) 2_655 . . 2_655
O51 Fe6 O58 Fe5 170.6(4) . . . .
O1 Fe6 O58 Fe5 20(7) . . . .
O54 Fe6 O58 Fe5 84.4(4) . . . .
O40 Fe6 O58 Fe5 -8.0(4) 2_655 . . .
O39 Fe6 O58 Fe5 -95.9(4) 2_655 . . .
O19 Fe5 O58 Fe2 43.6(5) . . . .
O61 Fe5 O58 Fe2 -164.4(16) 2_655 . . .
O58 Fe5 O58 Fe2 -129.4(6) 2_655 . . .
O39 Fe5 O58 Fe2 -48.7(5) . . . .
O40 Fe5 O58 Fe2 137.0(5) 2_655 . . .
O19 Fe5 O58 Fe5 173.1(5) . . . 2_655
O61 Fe5 O58 Fe5 -35(2) 2_655 . . 2_655
O58 Fe5 O58 Fe5 0.0 2_655 . . 2_655
O39 Fe5 O58 Fe5 80.7(4) . . . 2_655
O40 Fe5 O58 Fe5 -93.5(4) 2_655 . . 2_655
O19 Fe5 O58 Fe6 -85.3(4) . . . .
O61 Fe5 O58 Fe6 66.6(19) 2_655 . . .
O58 Fe5 O58 Fe6 101.6(6) 2_655 . . .
O39 Fe5 O58 Fe6 -177.7(4) . . . .
O40 Fe5 O58 Fe6 8.0(4) 2_655 . . .
O1 W1 O59 W2 -174.8(6) . . . .
O57 W1 O59 W2 -68.9(6) . . . .
O68 W1 O59 W2 34.3(16) . . . .
O56 W1 O59 W2 89.9(6) . . . .
O36 W1 O59 W2 15.9(5) . . . .
O2 W2 O59 W1 175.2(6) . . . .
O49 W2 O59 W1 70.2(6) . . . .
O32 W2 O59 W1 -31.7(15) . . . .
O41 W2 O59 W1 -89.7(6) . . . .
O36 W2 O59 W1 -15.5(5) . . . .
O4 W4 O60 Fe4 144.0(9) . . . 2_766
O32 W4 O60 Fe4 -113.5(9) . . . 2_766
O47 W4 O60 Fe4 44.5(9) . . . 2_766
O22 W4 O60 Fe4 -24.5(17) . . . 2_766
O45 W4 O60 Fe4 -28.5(9) . . . 2_766
O13 W13 O61 Fe5 144.4(8) . . . 2_655
O37 W13 O61 Fe5 -115.1(9) . . . 2_655
O23 W13 O61 Fe5 43.4(9) . . . 2_655
O55 W13 O61 Fe5 -30.7(16) . . . 2_655
O66 W13 O61 Fe5 -31.3(8) . . . 2_655
O45 Fe1 O62 W8 179.4(5) . . . .
O36 Fe1 O62 W8 65.0(6) . . . .
O64 Fe1 O62 W8 -58.4(6) . . . .
O45 Fe1 O62 W9 -64.0(7) . . . .
O36 Fe1 O62 W9 -178.4(5) . . . .
O64 Fe1 O62 W9 58.1(6) . . . .
O45 Fe1 O62 W7 57.4(6) . . . .
O36 Fe1 O62 W7 -57.0(6) . . . .
O64 Fe1 O62 W7 179.6(5) . . . .
O8 W8 O62 Fe1 -174.3(18) . . . .
O29 W8 O62 Fe1 46.9(6) . . . .
O68 W8 O62 Fe1 -47.2(6) . . . .
O48 W8 O62 Fe1 -136.7(6) . . . .
O28 W8 O62 Fe1 135.7(7) . . . .
O8 W8 O62 W9 56(2) . . . .
O29 W8 O62 W9 -82.4(4) . . . .
O68 W8 O62 W9 -176.4(4) . . . .
O48 W8 O62 W9 94.0(4) . . . .
O28 W8 O62 W9 6.4(4) . . . .
O8 W8 O62 W7 -40(2) . . . .
O29 W8 O62 W7 -178.5(4) . . . .
O68 W8 O62 W7 87.5(4) . . . .
O48 W8 O62 W7 -2.1(3) . . . .
O28 W8 O62 W7 -89.7(4) . . . .
O9 W9 O62 Fe1 169(2) . . . .
O28 W9 O62 Fe1 -134.7(7) . . . .
O38 W9 O62 Fe1 -42.1(6) 2_766 . . .
O42 W9 O62 Fe1 46.0(6) . . . .
O52 W9 O62 Fe1 134.2(7) . . . .
O9 W9 O62 W8 -63(3) . . . .
O28 W9 O62 W8 -6.8(4) . . . .
O38 W9 O62 W8 85.8(4) 2_766 . . .
O42 W9 O62 W8 174.0(5) . . . .
O52 W9 O62 W8 -97.9(5) . . . .
O9 W9 O62 W7 34(3) . . . .
O28 W9 O62 W7 90.8(5) . . . .
O38 W9 O62 W7 -176.6(4) 2_766 . . .
O42 W9 O62 W7 -88.4(4) . . . .
O52 W9 O62 W7 -0.3(4) . . . .
O7 W7 O62 Fe1 172.6(16) . . . .
O30 W7 O62 Fe1 43.0(6) . . . .
O48 W7 O62 Fe1 133.7(6) . . . .
O34 W7 O62 Fe1 -44.0(5) . . . .
O52 W7 O62 Fe1 -132.1(6) . . . .
O7 W7 O62 W8 41(2) . . . .
O30 W7 O62 W8 -88.4(4) . . . .
O48 W7 O62 W8 2.2(3) . . . .
O34 W7 O62 W8 -175.5(4) . . . .
O52 W7 O62 W8 96.4(4) . . . .
O7 W7 O62 W9 -55(2) . . . .
O30 W7 O62 W9 175.4(4) . . . .
O48 W7 O62 W9 -93.9(4) . . . .
O34 W7 O62 W9 88.4(4) . . . .
O52 W7 O62 W9 0.3(4) . . . .
O18 W18 O63 W10 -129.8(10) . . . .
O19 W18 O63 W10 -23.4(10) . . . .
O24 W18 O63 W10 71.5(18) . . . .
O31 W18 O63 W10 134.8(10) . . . .
O46 W18 O63 W10 62.2(10) . . . .
O10 W10 O63 W18 129.3(10) . . . .
O54 W10 O63 W18 24.3(10) . . . .
O53 W10 O63 W18 -79.1(17) . . . .
O43 W10 O63 W18 -136.7(10) . . . .
O67 W10 O63 W18 -62.9(10) . . . .
O45 Fe1 O64 Fe4 120.6(5) . . . .
O62 Fe1 O64 Fe4 1.6(6) . . . .
O36 Fe1 O64 Fe4 -117.9(5) . . . .
O45 Fe1 O64 Fe4 -1.9(6) . . . 2_766
O62 Fe1 O64 Fe4 -120.9(5) . . . 2_766
O36 Fe1 O64 Fe4 119.6(5) . . . 2_766
O45 Fe1 O64 Fe3 -120.3(5) . . . .
O62 Fe1 O64 Fe3 120.7(5) . . . .
O36 Fe1 O64 Fe3 1.2(7) . . . .
O29 Fe4 O64 Fe1 42.2(5) . . . .
O60 Fe4 O64 Fe1 -169.2(15) 2_766 . . .
O64 Fe4 O64 Fe1 -130.0(7) 2_766 . . .
O38 Fe4 O64 Fe1 -49.4(5) 2_766 . . .
O65 Fe4 O64 Fe1 136.2(5) 2_766 . . .
O29 Fe4 O64 Fe4 172.2(4) . . . 2_766
O60 Fe4 O64 Fe4 -39.2(19) 2_766 . . 2_766
O64 Fe4 O64 Fe4 0.0 2_766 . . 2_766
O38 Fe4 O64 Fe4 80.6(4) 2_766 . . 2_766
O65 Fe4 O64 Fe4 -93.7(4) 2_766 . . 2_766
O29 Fe4 O64 Fe3 -86.1(5) . . . .
O60 Fe4 O64 Fe3 62.6(18) 2_766 . . .
O64 Fe4 O64 Fe3 101.7(6) 2_766 . . .
O38 Fe4 O64 Fe3 -177.6(4) 2_766 . . .
O65 Fe4 O64 Fe3 8.0(4) 2_766 . . .
O49 Fe3 O64 Fe1 43.4(6) . . . .
O57 Fe3 O64 Fe1 -43.5(6) . . . .
O10 Fe3 O64 Fe1 -113(5) . . . .
O38 Fe3 O64 Fe1 136.5(6) . . . .
O65 Fe3 O64 Fe1 -136.2(6) 2_766 . . .
O49 Fe3 O64 Fe4 171.7(5) . . . .
O57 Fe3 O64 Fe4 84.8(5) . . . .
O10 Fe3 O64 Fe4 16(5) . . . .
O38 Fe3 O64 Fe4 -95.2(5) . . . .
O65 Fe3 O64 Fe4 -8.0(4) 2_766 . . .
O49 Fe3 O64 Fe4 -84.3(5) . . . 2_766
O57 Fe3 O64 Fe4 -171.2(5) . . . 2_766
O10 Fe3 O64 Fe4 120(5) . . . 2_766
O38 Fe3 O64 Fe4 8.8(4) . . . 2_766
O65 Fe3 O64 Fe4 96.1(4) 2_766 . . 2_766
O6 W6 O65 Fe4 -143.8(7) . . . 2_766
O47 W6 O65 Fe4 -44.6(7) . . . 2_766
O42 W6 O65 Fe4 114.3(7) . . . 2_766
O20 W6 O65 Fe4 27.2(17) . . . 2_766
O45 W6 O65 Fe4 28.9(7) . . . 2_766
O6 W6 O65 Fe3 61.5(6) . . . 2_766
O47 W6 O65 Fe3 160.6(5) . . . 2_766
O42 W6 O65 Fe3 -40.5(5) . . . 2_766
O20 W6 O65 Fe3 -127.5(12) . . . 2_766
O45 W6 O65 Fe3 -125.8(5) . . . 2_766
O58 Fe2 O66 W13 55.6(7) . . . .
O46 Fe2 O66 W13 178.9(5) . . . .
O67 Fe2 O66 W13 -67.5(6) . . . .
O58 Fe2 O66 W15 -61.5(7) . . . .
O46 Fe2 O66 W15 61.7(7) . . . .
O67 Fe2 O66 W15 175.3(5) . . . .
O58 Fe2 O66 W14 177.8(5) . . . .
O46 Fe2 O66 W14 -59.0(7) . . . .
O67 Fe2 O66 W14 54.6(7) . . . .
O13 W13 O66 Fe2 162(2) . . . .
O61 W13 O66 Fe2 -43.7(6) . . . .
O37 W13 O66 Fe2 49.1(6) . . . .
O23 W13 O66 Fe2 -135.2(6) . . . .
O55 W13 O66 Fe2 136.5(6) . . . .
O13 W13 O66 W15 -69(3) . . . .
O61 W13 O66 W15 85.5(4) . . . .
O37 W13 O66 W15 178.3(4) . . . .
O23 W13 O66 W15 -5.9(4) . . . .
O55 W13 O66 W15 -94.2(4) . . . .
O13 W13 O66 W14 27(3) . . . .
O61 W13 O66 W14 -179.0(4) . . . .
O37 W13 O66 W14 -86.2(4) . . . .
O23 W13 O66 W14 89.5(4) . . . .
O55 W13 O66 W14 1.3(3) . . . .
O15 W15 O66 Fe2 -177(2) . . . .
O40 W15 O66 Fe2 45.7(6) . . . .
O50 W15 O66 Fe2 -42.6(6) . . . .
O23 W15 O66 Fe2 135.3(7) . . . .
O25 W15 O66 Fe2 -133.9(7) . . . .
O15 W15 O66 W13 54(2) . . . .
O40 W15 O66 W13 -83.6(4) . . . .
O50 W15 O66 W13 -171.9(4) . . . .
O23 W15 O66 W13 5.9(4) . . . .
O25 W15 O66 W13 96.7(4) . . . .
O15 W15 O66 W14 -43(3) . . . .
O40 W15 O66 W14 -179.8(4) . . . .
O50 W15 O66 W14 91.9(4) . . . .
O23 W15 O66 W14 -90.3(4) . . . .
O25 W15 O66 W14 0.6(4) . . . .
O14 W14 O66 Fe2 170(2) . . . .
O55 W14 O66 Fe2 -133.9(7) . . . .
O26 W14 O66 Fe2 -39.6(7) . . . .
O25 W14 O66 Fe2 131.0(7) . . . .
O35 W14 O66 Fe2 44.8(6) . . . .
O14 W14 O66 W13 -57(3) . . . .
O55 W14 O66 W13 -1.4(3) . . . .
O26 W14 O66 W13 92.9(4) . . . .
O25 W14 O66 W13 -96.5(4) . . . .
O35 W14 O66 W13 177.3(4) . . . .
O14 W14 O66 W15 38(3) . . . .
O55 W14 O66 W15 94.5(4) . . . .
O26 W14 O66 W15 -171.2(5) . . . .
O25 W14 O66 W15 -0.6(4) . . . .
O35 W14 O66 W15 -86.8(4) . . . .
O66 Fe2 O67 W10 179.3(5) . . . .
O58 Fe2 O67 W10 56.8(7) . . . .
O46 Fe2 O67 W10 -67.4(6) . . . .
O66 Fe2 O67 W11 65.4(6) . . . .
O58 Fe2 O67 W11 -57.1(6) . . . .
O46 Fe2 O67 W11 178.7(4) . . . .
O66 Fe2 O67 W12 -55.5(7) . . . .
O58 Fe2 O67 W12 -178.0(5) . . . .
O46 Fe2 O67 W12 57.8(6) . . . .
O10 W10 O67 Fe2 177.2(15) . . . .
O54 W10 O67 Fe2 -42.2(6) . . . .
O53 W10 O67 Fe2 -137.1(7) . . . .
O63 W10 O67 Fe2 48.7(6) . . . .
O43 W10 O67 Fe2 134.1(7) . . . .
O10 W10 O67 W11 -57.6(18) . . . .
O54 W10 O67 W11 83.1(4) . . . .
O53 W10 O67 W11 -11.8(4) . . . .
O63 W10 O67 W11 174.0(4) . . . .
O43 W10 O67 W11 -100.6(4) . . . .
O10 W10 O67 W12 39.3(19) . . . .
O54 W10 O67 W12 179.9(5) . . . .
O53 W10 O67 W12 85.0(4) . . . .
O63 W10 O67 W12 -89.2(4) . . . .
O43 W10 O67 W12 -3.8(4) . . . .
O11 W11 O67 Fe2 -160.9(17) . . . .
O51 W11 O67 Fe2 46.9(5) . . . .
O53 W11 O67 Fe2 138.8(6) . . . .
O37 W11 O67 Fe2 -47.5(5) . . . .
O44 W11 O67 Fe2 -133.6(5) . . . .
O11 W11 O67 W10 72.1(19) . . . .
O51 W11 O67 W10 -80.1(4) . . . .
O53 W11 O67 W10 11.7(4) . . . .
O37 W11 O67 W10 -174.6(4) . . . .
O44 W11 O67 W10 99.4(4) . . . .
O11 W11 O67 W12 -26(2) . . . .
O51 W11 O67 W12 -177.7(4) . . . .
O53 W11 O67 W12 -85.9(4) . . . .
O37 W11 O67 W12 87.8(4) . . . .
O44 W11 O67 W12 1.8(3) . . . .
O12 W12 O67 Fe2 -176(3) . . . .
O44 W12 O67 Fe2 128.0(6) . . . .
O43 W12 O67 Fe2 -130.3(7) . . . .
O26 W12 O67 Fe2 39.8(6) . . . .
O33 W12 O67 Fe2 -42.7(6) . . . .
O12 W12 O67 W10 -42(4) . . . .
O44 W12 O67 W10 -97.7(4) . . . .
O43 W12 O67 W10 4.0(4) . . . .
O26 W12 O67 W10 174.1(5) . . . .
O33 W12 O67 W10 91.6(4) . . . .
O12 W12 O67 W11 54(4) . . . .
O44 W12 O67 W11 -1.9(3) . . . .
O43 W12 O67 W11 99.9(4) . . . .
O26 W12 O67 W11 -90.1(4) . . . .
O33 W12 O67 W11 -172.6(4) . . . .
O8 W8 O68 W1 -127.8(12) . . . .
O29 W8 O68 W1 -23.0(12) . . . .
O48 W8 O68 W1 135.9(12) . . . .
O28 W8 O68 W1 71(2) . . . .
O62 W8 O68 W1 63.2(12) . . . .
O1 W1 O68 W8 129.0(11) . . . .
O57 W1 O68 W8 23.0(12) . . . .
O59 W1 O68 W8 -80.9(18) . . . .
O56 W1 O68 W8 -136.3(12) . . . .
O36 W1 O68 W8 -63.1(12) . . . .
N1 C1 C2 N2 -170.8(16) . . . .
N3 C3 C4 N4' 180(3) . . . .
N3 C3 C4 N4 -167(2) . . . .
N4 N4' C4 C3 23(5) . . . .
N4' N4 C4 C3 -162(4) . . . .
N5 C5 C6 C7 -171.9(18) . . . .
C5 C6 C7 N6 59(4) . . . .
C5 C6 C7 N6' -71(4) . . . .
N7 C8 C9 C10 64(3) . . . .
C8 C9 C10 N8 -169(2) . . . .
N9 C11 C12 C13 -172.2(17) . . . .
C11 C12 C13 N10 -67(3) . . . .
